data_1577009
loop_
_publ_author_name
'Zapf, Ludwig'
'Rivard, Eric'

_publ_section_title
;
 Achieving (quasi)-monocoordination in metal complexes with an
 exceptionally bulky carbene ligand.
;
_journal_issue 13
_journal_name_full 'Chemical science'
_journal_page_first 6500
_journal_page_last 6506
_journal_paper_doi 10.1039/d5sc09514j
_journal_volume 17
_journal_year 2026
_chemical_formula_moiety 'C54 H43 Cl N2 Pd'
_chemical_formula_sum 'C54 H43 Cl N2 Pd'
_chemical_formula_weight 861.75
_space_group_crystal_system monoclinic
_space_group_IT_number 4
_space_group_name_Hall 'P 2yb'
_space_group_name_H-M_alt 'P 1 21 1'
_atom_sites_solution_hydrogens geom
_atom_sites_solution_primary dual
_atom_sites_solution_secondary difmap
_audit_creation_date 2025-07-22
_audit_update_record
;
2025-11-25 deposited with the CCDC.	2026-02-02 downloaded from the CCDC.
;
_cell_angle_alpha 90
_cell_angle_beta 93.017(2)
_cell_angle_gamma 90
_cell_formula_units_Z 6
_cell_length_a 10.1901(4)
_cell_length_b 21.5445(11)
_cell_length_c 35.5333(18)
_cell_measurement_reflns_used 9824
_cell_measurement_temperature 173(2)
_cell_measurement_theta_max 27.10
_cell_measurement_theta_min 2.21
_cell_volume 7790.2(6)
_computing_cell_refinement 'Saint+ ver. 8.40B (Bruker AXS)'
_computing_data_collection 'BIS 6.2.14 / APEX4 ver. 2021.10 (Bruker AXS)'
_computing_data_reduction 'Saint+ ver. 8.40B (Bruker AXS)'
_computing_molecular_graphics 'ShelXLe (Huebschle et all, 2011)'
_computing_publication_material 'SHELXL-2019/1 (Sheldrick, 2019)'
_computing_structure_refinement 'SHELXL-2019/1 (Sheldrick, 2019)'
_computing_structure_solution 'SHELXT 2018/2 (Sheldrick, 2018)'
_diffrn_ambient_environment N~2~
_diffrn_ambient_temperature 173(2)
_diffrn_detector CPA
_diffrn_detector_area_resol_mean 7.5
_diffrn_detector_type 'Photon III'
_diffrn_measured_fraction_theta_full 0.999
_diffrn_measured_fraction_theta_max 0.999
_diffrn_measurement_device 'four-circle diffractometer'
_diffrn_measurement_device_type 'Bruker D8-Venture'
_diffrn_measurement_method '\f and \w scans'
_diffrn_orient_matrix_type
;
 Sparks R.A., Computational Crystallography p1-18 (Clarendon Press, 1982)
;
_diffrn_orient_matrix_UB_11 -0.0063387
_diffrn_orient_matrix_UB_12 -0.0461588
_diffrn_orient_matrix_UB_13 0.0022375
_diffrn_orient_matrix_UB_21 0.0029171
_diffrn_orient_matrix_UB_22 0.0037657
_diffrn_orient_matrix_UB_23 0.0280814
_diffrn_orient_matrix_UB_31 -0.0980224
_diffrn_orient_matrix_UB_32 0.0030970
_diffrn_orient_matrix_UB_33 -0.0007962
_diffrn_radiation_monochromator 'multi-layer mirror'
_diffrn_radiation_probe x-ray
_diffrn_radiation_type MoK\a
_diffrn_radiation_wavelength 0.71073
_diffrn_radiation_xray_symbol K-L~2,3~
_diffrn_reflns_av_R_equivalents 0.0587
_diffrn_reflns_av_unetI/netI 0.0399
_diffrn_reflns_Laue_measured_fraction_full 0.999
_diffrn_reflns_Laue_measured_fraction_max 0.999
_diffrn_reflns_limit_h_max 12
_diffrn_reflns_limit_h_min -11
_diffrn_reflns_limit_k_max 26
_diffrn_reflns_limit_k_min -26
_diffrn_reflns_limit_l_max 44
_diffrn_reflns_limit_l_min -44
_diffrn_reflns_number 222127
_diffrn_reflns_point_group_measured_fraction_full 0.998
_diffrn_reflns_point_group_measured_fraction_max 0.998
_diffrn_reflns_theta_full 25.000
_diffrn_reflns_theta_max 26.372
_diffrn_reflns_theta_min 1.976
_diffrn_source 'micro-focus sealed X-ray tube'
_diffrn_source_type 'Incoatec ImS 2.0'
_diffrn_standards_number 0
_exptl_absorpt_coefficient_mu 0.441
_exptl_absorpt_correction_T_max 0.9895
_exptl_absorpt_correction_T_min 0.8276
_exptl_absorpt_correction_type analytical
_exptl_absorpt_process_details 'SADABS 2016/2 (Bruker AXS)'
_exptl_crystal_colour yellow
_exptl_crystal_density_diffrn 1.102
_exptl_crystal_description block
_exptl_crystal_F_000 2664
_exptl_crystal_preparation
;
 Crystals were grown at 20 \%C from saturated solution in penzene/pentane. 
 For data collection the crystal was immersed in a film of perfluoropolyether 
 oil, mounted on a polyimide loop and transferred to stream of cold nitrogen 
 (Oxford Cryostream 800).
;
_exptl_crystal_size_max 0.473
_exptl_crystal_size_mid 0.200
_exptl_crystal_size_min 0.140
_refine_diff_density_max 0.654
_refine_diff_density_min -0.629
_refine_diff_density_rms 0.047
_refine_ls_abs_structure_details 'Refined as an inversion twin'
_refine_ls_abs_structure_Flack 0.433(14)
_refine_ls_extinction_method none
_refine_ls_goodness_of_fit_ref 1.072
_refine_ls_hydrogen_treatment constr
_refine_ls_matrix_type full
_refine_ls_number_parameters 1772
_refine_ls_number_reflns 31797
_refine_ls_number_restraints 1183
_refine_ls_restrained_S_all 1.075
_refine_ls_R_factor_all 0.0373
_refine_ls_R_factor_gt 0.0317
_refine_ls_shift/su_max 0.002
_refine_ls_shift/su_mean 0.000
_refine_ls_structure_factor_coef Fsqd
_refine_ls_weighting_details
;
 w=1/[\s^2^(Fo^2^)+(0.0316P)^2^+2.7209P] where P=(Fo^2^+2Fc^2^)/3
;
_refine_ls_weighting_scheme calc
_refine_ls_wR_factor_gt 0.0732
_refine_ls_wR_factor_ref 0.0785
_reflns_Friedel_coverage 0.944
_reflns_Friedel_fraction_full 0.997
_reflns_Friedel_fraction_max 0.997
_reflns_number_gt 29206
_reflns_number_total 31797
_reflns_threshold_expression 'I > 2\s(I)'
_cod_data_source_file d5sc09514j3.cif
_cod_data_source_block 7
_cod_original_sg_symbol_H-M 'P 21'
_cod_database_code 1577009
_shelx_shelxl_version_number 2019/1
_shelx_space_group_comment
;
 The symmetry employed for this shelxl refinement is uniquely defined by the 
 following loop, which should always be used as a source of symmetry 
 information in preference to the above space-group names. They are only 
 intended as comments.
;
_exptl_absorpt_special_details
;
 Incident beam scaling, empirical absorption correction using spherical 
 harmonics, and outlier rejection was employed as implemented in SADABS
;
_shelx_estimated_absorpt_t_min 0.819
_shelx_estimated_absorpt_t_max 0.941

loop_
_space_group_symop_operation_xyz
'x, y, z'
'-x, y+1/2, -z'

loop_
_atom_site_label
_atom_site_type_symbol
_atom_site_fract_x
_atom_site_fract_y
_atom_site_fract_z
_atom_site_U_iso_or_equiv
_atom_site_adp_type
_atom_site_occupancy
_atom_site_site_symmetry_order
_atom_site_calc_flag
_atom_site_refinement_flags_posn
_atom_site_refinement_flags_adp
_atom_site_refinement_flags_occupancy
_atom_site_disorder_assembly
_atom_site_disorder_group
Pd1A Pd 0.95062(3) 0.67534(2) 0.45152(2) 0.03462(7) Uani 1 1 d . . . . .
Cl1A Cl 0.75392(10) 0.70789(6) 0.41766(3) 0.0510(3) Uani 1 1 d . . . . .
N1A N 1.0640(3) 0.68168(15) 0.37421(8) 0.0315(6) Uani 1 1 d . . . . .
N2A N 1.0736(3) 0.77283(15) 0.40190(8) 0.0303(6) Uani 1 1 d . . . . .
C10A C 1.0765(4) 0.61318(17) 0.36659(11) 0.0340(8) Uani 1 1 d . . . . .
C11A C 1.0474(3) 0.71123(17) 0.40784(10) 0.0293(7) Uani 1 1 d . . . . .
C12A C 1.1086(4) 0.78174(17) 0.36435(11) 0.0325(8) Uani 1 1 d . . . . .
C13A C 1.1396(4) 0.83542(19) 0.34490(11) 0.0404(9) Uani 1 1 d . . . . .
H13A H 1.143482 0.874749 0.357002 0.048 Uiso 1 1 calc R U . . .
C14A C 1.1645(4) 0.8290(2) 0.30717(12) 0.0471(10) Uani 1 1 d . . . . .
H14A H 1.186226 0.864711 0.293069 0.056 Uiso 1 1 calc R U . . .
C15A C 1.1585(4) 0.7717(2) 0.28957(12) 0.0484(10) Uani 1 1 d . . . . .
H15A H 1.176625 0.768773 0.263668 0.058 Uiso 1 1 calc R U . . .
C16A C 1.1269(4) 0.7189(2) 0.30882(11) 0.0440(10) Uani 1 1 d . . . . .
H16A H 1.123032 0.679557 0.296719 0.053 Uiso 1 1 calc R U . . .
C17A C 1.1008(4) 0.72517(18) 0.34677(11) 0.0346(8) Uani 1 1 d . . . . .
C20A C 1.0984(3) 0.82422(17) 0.43049(10) 0.0310(7) Uani 1 1 d . . . . .
C21A C 1.0285(4) 0.56966(19) 0.39752(12) 0.0407(9) Uani 1 1 d . . . . .
C22A C 0.8929(5) 0.5660(2) 0.40198(14) 0.0501(11) Uani 1 1 d . . . . .
H22A H 0.835891 0.596000 0.390321 0.060 Uiso 1 1 calc R U . . .
C23A C 0.8410(6) 0.5186(3) 0.42337(15) 0.0692(16) Uani 1 1 d . . . . .
H23A H 0.748920 0.516273 0.426112 0.083 Uiso 1 1 calc R U . . .
C24A C 0.9225(8) 0.4758(2) 0.44034(19) 0.0771(19) Uani 1 1 d . . . . .
H24A H 0.886801 0.443493 0.454879 0.093 Uiso 1 1 calc R U . . .
C25A C 1.0527(7) 0.4786(2) 0.43673(18) 0.0755(17) Uani 1 1 d . . . . .
H25A H 1.107820 0.448105 0.448665 0.091 Uiso 1 1 calc R U . . .
C26A C 1.1093(6) 0.5259(2) 0.41563(15) 0.0580(13) Uani 1 1 d . . . . .
H26A H 1.201853 0.527829 0.413784 0.070 Uiso 1 1 calc R U . . .
C31A C 0.9877(4) 0.59549(19) 0.33185(12) 0.0391(9) Uani 1 1 d . . . . .
C32A C 0.9978(5) 0.5358(2) 0.31677(14) 0.0518(12) Uani 1 1 d . . . . .
H32A H 1.065903 0.508910 0.326029 0.062 Uiso 1 1 calc R U . . .
C33A C 0.9090(6) 0.5156(3) 0.28836(17) 0.0688(15) Uani 1 1 d . . . . .
H33A H 0.917038 0.475014 0.278235 0.083 Uiso 1 1 calc R U . . .
C34A C 0.8099(6) 0.5538(3) 0.27489(16) 0.0689(15) Uani 1 1 d . . . . .
H34A H 0.750452 0.540054 0.255139 0.083 Uiso 1 1 calc R U . . .
C35A C 0.7962(5) 0.6124(2) 0.28996(14) 0.0528(12) Uani 1 1 d . . . . .
H35A H 0.726528 0.638683 0.280983 0.063 Uiso 1 1 calc R U . . .
C36A C 0.8852(4) 0.6326(2) 0.31840(12) 0.0426(9) Uani 1 1 d . . . . .
H36A H 0.875250 0.672905 0.328772 0.051 Uiso 1 1 calc R U . . .
C41A C 1.2272(4) 0.6060(2) 0.36129(12) 0.0408(9) Uani 1 1 d . . . . .
C42A C 1.2806(5) 0.5861(3) 0.32877(15) 0.0611(13) Uani 1 1 d . . . . .
H42A H 1.225069 0.573122 0.307938 0.073 Uiso 1 1 calc R U . . .
C43A C 1.4179(6) 0.5850(4) 0.32640(18) 0.0828(19) Uani 1 1 d . . . . .
H43A H 1.454031 0.572442 0.303497 0.099 Uiso 1 1 calc R U . . .
C44A C 1.5001(5) 0.6013(4) 0.3562(2) 0.087(2) Uani 1 1 d . . . . .
H44A H 1.592739 0.599720 0.354334 0.104 Uiso 1 1 calc R U . . .
C45A C 1.4465(5) 0.6202(3) 0.38872(17) 0.0630(14) Uani 1 1 d . . . . .
H45A H 1.502480 0.631622 0.409821 0.076 Uiso 1 1 calc R U . . .
C46A C 1.3132(4) 0.6228(2) 0.39122(14) 0.0489(11) Uani 1 1 d . . . . .
H46A H 1.278393 0.636398 0.414075 0.059 Uiso 1 1 calc R U . . .
C51A C 1.0626(4) 0.80862(17) 0.47143(10) 0.0347(8) Uani 1 1 d . . . . .
C52A C 1.1569(5) 0.80857(18) 0.50090(11) 0.0422(9) Uani 1 1 d . . . . .
H52A H 1.247470 0.810538 0.495907 0.051 Uiso 1 1 calc R U . . .
C53A C 1.1181(6) 0.8056(2) 0.53831(13) 0.0580(13) Uani 1 1 d . . . . .
H53A H 1.183348 0.804758 0.558412 0.070 Uiso 1 1 calc R U . . .
C54A C 0.9889(6) 0.8039(2) 0.54620(14) 0.0608(14) Uani 1 1 d . . . . .
H54A H 0.963945 0.802393 0.571568 0.073 Uiso 1 1 calc R U . . .
C55A C 0.8935(5) 0.8045(2) 0.51657(14) 0.0528(12) Uani 1 1 d . . . . .
H55A H 0.803090 0.803638 0.521796 0.063 Uiso 1 1 calc R U . . .
C56A C 0.9296(4) 0.80644(18) 0.47982(12) 0.0414(9) Uani 1 1 d . . . . .
H56A H 0.863764 0.806269 0.459885 0.050 Uiso 1 1 calc R U . . .
C61A C 1.0083(4) 0.87993(18) 0.41991(11) 0.0347(8) Uani 1 1 d . . . . .
C62A C 0.9030(4) 0.8751(2) 0.39378(12) 0.0385(9) Uani 1 1 d . . . . .
H62A H 0.889051 0.837383 0.380349 0.046 Uiso 1 1 calc R U . . .
C63A C 0.8178(5) 0.9244(2) 0.38687(14) 0.0533(12) Uani 1 1 d . . . . .
H63A H 0.746760 0.920299 0.368638 0.064 Uiso 1 1 calc R U . . .
C64A C 0.8360(6) 0.9797(3) 0.40653(16) 0.0635(14) Uani 1 1 d . . . . .
H64A H 0.779261 1.014032 0.401381 0.076 Uiso 1 1 calc R U . . .
C65A C 0.9391(6) 0.9843(2) 0.43399(16) 0.0597(13) Uani 1 1 d . . . . .
H65A H 0.952002 1.021616 0.447941 0.072 Uiso 1 1 calc R U . . .
C66A C 1.0219(5) 0.9343(2) 0.44075(14) 0.0493(11) Uani 1 1 d . . . . .
H66A H 1.089728 0.937194 0.460065 0.059 Uiso 1 1 calc R U . . .
C71A C 1.2483(4) 0.83749(19) 0.42890(11) 0.0373(9) Uani 1 1 d . . . . .
C72A C 1.3023(5) 0.8953(2) 0.42347(13) 0.0508(11) Uani 1 1 d . . . . .
H72A H 1.247190 0.930602 0.419827 0.061 Uiso 1 1 calc R U . . .
C73A C 1.4395(5) 0.9016(3) 0.42337(15) 0.0688(16) Uani 1 1 d . . . . .
H73A H 1.476655 0.941636 0.420220 0.083 Uiso 1 1 calc R U . . .
C74A C 1.5210(5) 0.8511(3) 0.42774(17) 0.0708(16) Uani 1 1 d . . . . .
H74A H 1.613583 0.855965 0.427396 0.085 Uiso 1 1 calc R U . . .
C75A C 1.4673(5) 0.7940(3) 0.43256(17) 0.0683(16) Uani 1 1 d . . . . .
H75A H 1.522958 0.758791 0.435557 0.082 Uiso 1 1 calc R U . . .
C76A C 1.3320(4) 0.7866(2) 0.43316(14) 0.0505(11) Uani 1 1 d . . . . .
H76A H 1.296192 0.746377 0.436511 0.061 Uiso 1 1 calc R U . . .
Pd1B Pd -0.15329(3) 0.31846(2) 0.95584(2) 0.03540(7) Uani 1 1 d . . . . .
Cl1B Cl -0.35484(10) 0.29386(6) 0.92157(3) 0.0499(3) Uani 1 1 d . . . . .
N1B N -0.0378(3) 0.29670(14) 0.88011(9) 0.0314(7) Uani 1 1 d . . . . .
N2B N -0.0407(3) 0.21022(15) 0.91211(9) 0.0332(7) Uani 1 1 d . . . . .
C1B C -0.0030(5) 0.3449(2) 0.99630(13) 0.0510(12) Uani 1 1 d . . . . .
H1BA H 0.015034 0.315946 1.017558 0.061 Uiso 1 1 calc R U . . .
H1BB H 0.077468 0.363051 0.986333 0.061 Uiso 1 1 calc R U . . .
C2B C -0.1117(5) 0.3859(2) 0.99939(13) 0.0521(11) Uani 1 1 d . . . . .
H2B H -0.101475 0.430396 0.992121 0.063 Uiso 1 1 calc R U . . .
C3B C -0.2350(5) 0.3640(3) 1.00584(14) 0.0612(14) Uani 1 1 d . . . . .
H3B H -0.232456 0.335205 1.027955 0.073 Uiso 1 1 calc R U . A 1
C10B C -0.0231(4) 0.36358(18) 0.86778(11) 0.0311(8) Uani 1 1 d . . . . .
C11B C -0.0612(3) 0.27265(18) 0.91476(10) 0.0300(7) Uani 1 1 d . . . . .
C12B C -0.0018(4) 0.19456(18) 0.87580(11) 0.0362(9) Uani 1 1 d . . . . .
C13B C 0.0328(5) 0.1379(2) 0.85931(13) 0.0471(10) Uani 1 1 d . . . . .
H13B H 0.034904 0.100304 0.873307 0.056 Uiso 1 1 calc R U . . .
C14B C 0.0634(5) 0.1392(2) 0.82196(13) 0.0515(11) Uani 1 1 d . . . . .
H14B H 0.086336 0.101604 0.809950 0.062 Uiso 1 1 calc R U . . .
C15B C 0.0615(5) 0.1946(2) 0.80134(13) 0.0513(11) Uani 1 1 d . . . . .
H15B H 0.082575 0.193819 0.775622 0.062 Uiso 1 1 calc R U . . .
C16B C 0.0293(4) 0.25027(19) 0.81776(12) 0.0409(9) Uani 1 1 d . . . . .
H16B H 0.027656 0.287847 0.803755 0.049 Uiso 1 1 calc R U . . .
C17B C -0.0004(4) 0.24940(18) 0.85550(11) 0.0331(8) Uani 1 1 d . . . . .
C20B C -0.0189(4) 0.16391(19) 0.94383(11) 0.0381(9) Uani 1 1 d . . . . .
C21B C -0.0551(4) 0.41357(18) 0.89739(11) 0.0344(8) Uani 1 1 d . . . . .
C22B C -0.1858(4) 0.4281(2) 0.90273(12) 0.0424(10) Uani 1 1 d . . . . .
H22B H -0.253361 0.401415 0.892850 0.051 Uiso 1 1 calc R U . . .
C23B C -0.2189(5) 0.4815(2) 0.92245(13) 0.0549(12) Uani 1 1 d . . . . .
H23B H -0.308585 0.491464 0.925475 0.066 Uiso 1 1 calc R U . . .
C24B C -0.1205(6) 0.5200(2) 0.93761(15) 0.0607(13) Uani 1 1 d . . . . .
H24B H -0.142438 0.556794 0.950581 0.073 Uiso 1 1 calc R U . . .
C25B C 0.0062(6) 0.5047(2) 0.93380(15) 0.0581(13) Uani 1 1 d . . . . .
H25B H 0.073290 0.530232 0.945120 0.070 Uiso 1 1 calc R U . . .
C26B C 0.0409(5) 0.4524(2) 0.91360(13) 0.0463(10) Uani 1 1 d . . . . .
H26B H 0.131037 0.443119 0.910883 0.056 Uiso 1 1 calc R U . . .
C31B C 0.1239(4) 0.36763(18) 0.85856(12) 0.0361(8) Uani 1 1 d . . . . .
C32B C 0.2164(4) 0.3451(2) 0.88500(14) 0.0470(10) Uani 1 1 d . . . . .
H32B H 0.187597 0.328189 0.907850 0.056 Uiso 1 1 calc R U . . .
C33B C 0.3475(5) 0.3463(3) 0.87930(18) 0.0658(15) Uani 1 1 d . . . . .
H33B H 0.409009 0.331836 0.898344 0.079 Uiso 1 1 calc R U . . .
C34B C 0.3904(5) 0.3686(3) 0.84579(18) 0.0651(15) Uani 1 1 d . . . . .
H34B H 0.481407 0.368465 0.841234 0.078 Uiso 1 1 calc R U . . .
C35B C 0.3016(5) 0.3906(2) 0.81932(16) 0.0588(13) Uani 1 1 d . . . . .
H35B H 0.330842 0.406477 0.796257 0.071 Uiso 1 1 calc R U . . .
C36B C 0.1680(4) 0.3902(2) 0.82571(13) 0.0435(10) Uani 1 1 d . . . . .
H36B H 0.106817 0.405927 0.806963 0.052 Uiso 1 1 calc R U . . .
C41B C -0.1222(4) 0.37521(18) 0.83431(11) 0.0330(8) Uani 1 1 d . . . . .
C42B C -0.1220(4) 0.4337(2) 0.81678(12) 0.0421(9) Uani 1 1 d . . . . .
H42B H -0.057874 0.463696 0.824537 0.050 Uiso 1 1 calc R U . . .
C43B C -0.2144(5) 0.4474(3) 0.78837(13) 0.0556(12) Uani 1 1 d . . . . .
H43B H -0.213393 0.487085 0.776693 0.067 Uiso 1 1 calc R U . . .
C44B C -0.3076(5) 0.4052(3) 0.77669(13) 0.0556(13) Uani 1 1 d . . . . .
H44B H -0.368521 0.414806 0.756383 0.067 Uiso 1 1 calc R U . . .
C45B C -0.3129(4) 0.3485(2) 0.79444(13) 0.0506(11) Uani 1 1 d . . . . .
H45B H -0.378837 0.319247 0.786887 0.061 Uiso 1 1 calc R U . . .
C46B C -0.2204(4) 0.3343(2) 0.82371(11) 0.0390(9) Uani 1 1 d . . . . .
H46B H -0.225764 0.295690 0.836434 0.047 Uiso 1 1 calc R U . . .
C51B C -0.0780(4) 0.1832(2) 0.98090(11) 0.0405(9) Uani 1 1 d . . . . .
C52B C -0.2133(4) 0.1922(2) 0.98180(12) 0.0460(10) Uani 1 1 d . . . . .
H52B H -0.264140 0.194693 0.958670 0.055 Uiso 1 1 calc R U . . .
C53B C -0.2758(5) 0.1975(3) 1.01520(14) 0.0591(13) Uani 1 1 d . . . . .
H53B H -0.368592 0.202142 1.014933 0.071 Uiso 1 1 calc R U . . .
C54B C -0.2019(6) 0.1960(3) 1.04924(15) 0.0680(15) Uani 1 1 d . . . . .
H54B H -0.243280 0.201370 1.072359 0.082 Uiso 1 1 calc R U . . .
C55B C -0.0690(6) 0.1868(3) 1.04914(13) 0.0636(14) Uani 1 1 d . . . . .
H55B H -0.019062 0.184640 1.072434 0.076 Uiso 1 1 calc R U . . .
C56B C -0.0053(5) 0.1805(2) 1.01538(12) 0.0496(10) Uani 1 1 d . . . . .
H56B H 0.087163 0.174451 1.015888 0.060 Uiso 1 1 calc R U . . .
C61B C 0.1327(4) 0.15832(19) 0.94735(12) 0.0409(9) Uani 1 1 d . . . . .
C62B C 0.2047(4) 0.2110(2) 0.95593(13) 0.0465(10) Uani 1 1 d . . . . .
H62B H 0.159697 0.247546 0.962915 0.056 Uiso 1 1 calc R U . . .
C63B C 0.3398(5) 0.2128(3) 0.95477(15) 0.0615(14) Uani 1 1 d . . . . .
H63B H 0.386572 0.250044 0.960633 0.074 Uiso 1 1 calc R U . . .
C64B C 0.4069(5) 0.1593(3) 0.94488(17) 0.0699(16) Uani 1 1 d . . . . .
H64B H 0.499909 0.159515 0.943922 0.084 Uiso 1 1 calc R U . . .
C65B C 0.3389(6) 0.1084(3) 0.93688(19) 0.0750(16) Uani 1 1 d . . . . .
H65B H 0.384871 0.071956 0.930249 0.090 Uiso 1 1 calc R U . . .
C66B C 0.2014(5) 0.1059(2) 0.93777(15) 0.0527(12) Uani 1 1 d . . . . .
H66B H 0.155934 0.068395 0.931808 0.063 Uiso 1 1 calc R U . . .
C71B C -0.0958(4) 0.10387(19) 0.93410(12) 0.0410(9) Uani 1 1 d . . . . .
C72B C -0.0723(5) 0.0506(2) 0.95567(15) 0.0566(12) Uani 1 1 d . . . . .
H72B H -0.001627 0.049981 0.974211 0.068 Uiso 1 1 calc R U . . .
C73B C -0.1504(7) -0.0013(3) 0.95042(19) 0.0770(18) Uani 1 1 d . . . . .
H73B H -0.132381 -0.037762 0.964859 0.092 Uiso 1 1 calc R U . . .
C74B C -0.2541(7) -0.0001(3) 0.92423(19) 0.0805(19) Uani 1 1 d . . . . .
H74B H -0.308937 -0.035540 0.921043 0.097 Uiso 1 1 calc R U . . .
C75B C -0.2793(5) 0.0508(3) 0.90293(17) 0.0655(14) Uani 1 1 d . . . . .
H75B H -0.350014 0.050515 0.884422 0.079 Uiso 1 1 calc R U . . .
C76B C -0.2018(5) 0.1037(2) 0.90801(13) 0.0501(11) Uani 1 1 d . . . . .
H76B H -0.221758 0.139865 0.893512 0.060 Uiso 1 1 calc R U . . .
Pd1C Pd 0.28746(3) 0.76960(2) 0.74591(2) 0.04038(8) Uani 1 1 d . . . . .
Cl1C Cl 0.48959(11) 0.71538(7) 0.73762(5) 0.0715(4) Uani 1 1 d . . . . .
N1C N 0.1581(3) 0.66100(14) 0.70370(8) 0.0318(7) Uani 1 1 d . . . . .
N2C N 0.1738(3) 0.64195(14) 0.76411(8) 0.0313(7) Uani 1 1 d . . . . .
C10C C 0.1409(4) 0.69064(17) 0.66503(11) 0.0342(8) Uani 1 1 d . . . . .
C11C C 0.1921(3) 0.68719(17) 0.73770(10) 0.0311(8) Uani 1 1 d . . . . .
C12C C 0.1304(4) 0.58666(17) 0.74639(11) 0.0325(8) Uani 1 1 d . . . . .
C13C C 0.0991(4) 0.52895(18) 0.76078(12) 0.0396(9) Uani 1 1 d . . . . .
H13C H 0.103306 0.521181 0.787133 0.047 Uiso 1 1 calc R U . . .
C14C C 0.0618(4) 0.4834(2) 0.73517(12) 0.0437(10) Uani 1 1 d . . . . .
H14C H 0.041880 0.443039 0.744029 0.052 Uiso 1 1 calc R U . . .
C15C C 0.0526(4) 0.49519(19) 0.69674(12) 0.0411(9) Uani 1 1 d . . . . .
H15C H 0.025418 0.462935 0.679844 0.049 Uiso 1 1 calc R U . . .
C16C C 0.0819(4) 0.55242(18) 0.68271(11) 0.0377(9) Uani 1 1 d . . . . .
H16C H 0.075644 0.560220 0.656361 0.045 Uiso 1 1 calc R U . . .
C17C C 0.1215(4) 0.59925(17) 0.70831(10) 0.0313(8) Uani 1 1 d . . . . .
C20C C 0.1628(4) 0.64920(19) 0.80612(11) 0.0360(8) Uani 1 1 d . . . . .
C21C C 0.1779(4) 0.75913(18) 0.66238(11) 0.0399(9) Uani 1 1 d . . . . .
C22C C 0.0845(5) 0.8048(2) 0.65419(14) 0.0540(12) Uani 1 1 d . . . . .
H22C H -0.006400 0.795159 0.654688 0.065 Uiso 1 1 calc R U . . .
C23C C 0.1239(8) 0.8650(2) 0.64523(17) 0.0744(17) Uani 1 1 d . . . . .
H23C H 0.059362 0.896185 0.640281 0.089 Uiso 1 1 calc R U . . .
C24C C 0.2508(9) 0.8791(3) 0.64354(17) 0.082(2) Uani 1 1 d . . . . .
H24C H 0.275541 0.919934 0.636654 0.099 Uiso 1 1 calc R U . . .
C25C C 0.3460(7) 0.8354(3) 0.65165(18) 0.0760(18) Uani 1 1 d . . . . .
H25C H 0.436164 0.846088 0.650483 0.091 Uiso 1 1 calc R U . . .
C26C C 0.3110(5) 0.7757(2) 0.66154(14) 0.0559(12) Uani 1 1 d . . . . .
H26C H 0.377267 0.745873 0.667778 0.067 Uiso 1 1 calc R U . . .
C31C C 0.2330(4) 0.65680(18) 0.63888(11) 0.0377(9) Uani 1 1 d . . . . .
C32C C 0.2290(4) 0.6731(2) 0.60032(11) 0.0440(9) Uani 1 1 d . . . . .
H32C H 0.164312 0.701403 0.590561 0.053 Uiso 1 1 calc R U . . .
C33C C 0.3191(5) 0.6480(2) 0.57660(12) 0.0512(11) Uani 1 1 d . . . . .
H33C H 0.314663 0.659138 0.550700 0.061 Uiso 1 1 calc R U . . .
C34C C 0.4158(4) 0.6068(2) 0.58998(13) 0.0484(11) Uani 1 1 d . . . . .
H34C H 0.476468 0.589431 0.573504 0.058 Uiso 1 1 calc R U . . .
C35C C 0.4215(4) 0.5916(2) 0.62826(13) 0.0459(10) Uani 1 1 d . . . . .
H35C H 0.486789 0.563601 0.638038 0.055 Uiso 1 1 calc R U . . .
C36C C 0.3328(4) 0.61709(18) 0.65198(11) 0.0358(8) Uani 1 1 d . . . . .
H36C H 0.340182 0.607171 0.678051 0.043 Uiso 1 1 calc R U . . .
C41C C -0.0085(4) 0.6810(2) 0.65467(12) 0.0428(9) Uani 1 1 d . . . . .
C42C C -0.0592(5) 0.6574(2) 0.62136(15) 0.0557(12) Uani 1 1 d . . . . .
H42C H -0.002123 0.644883 0.602472 0.067 Uiso 1 1 calc R U . . .
C43C C -0.1965(6) 0.6518(3) 0.6150(2) 0.0759(18) Uani 1 1 d . . . . .
H43C H -0.231767 0.633516 0.592362 0.091 Uiso 1 1 calc R U . . .
C44C C -0.2783(5) 0.6723(3) 0.6412(2) 0.0795(18) Uani 1 1 d . . . . .
H44C H -0.370677 0.670044 0.636176 0.095 Uiso 1 1 calc R U . . .
C45C C -0.2296(5) 0.6963(3) 0.67458(19) 0.0739(18) Uani 1 1 d . . . . .
H45C H -0.287319 0.710009 0.692990 0.089 Uiso 1 1 calc R U . . .
C46C C -0.0951(5) 0.7002(3) 0.68128(15) 0.0580(13) Uani 1 1 d . . . . .
H46C H -0.061005 0.716499 0.704640 0.070 Uiso 1 1 calc R U . . .
C51C C 0.2184(4) 0.71031(19) 0.82312(12) 0.0409(9) Uani 1 1 d . . . . .
C52C C 0.1440(6) 0.7482(2) 0.84507(13) 0.0560(12) Uani 1 1 d . . . . .
H52C H 0.051825 0.741925 0.845702 0.067 Uiso 1 1 calc R U . . .
C53C C 0.2057(8) 0.7964(3) 0.86663(16) 0.0764(18) Uani 1 1 d . . . . .
H53C H 0.153934 0.823203 0.881044 0.092 Uiso 1 1 calc R U . . .
C54C C 0.3372(9) 0.8047(3) 0.8669(2) 0.088(2) Uani 1 1 d . . . . .
H54C H 0.378179 0.835348 0.882810 0.106 Uiso 1 1 calc R U . . .
C55C C 0.4104(6) 0.7692(3) 0.84453(18) 0.0757(17) Uani 1 1 d . . . . .
H55C H 0.501895 0.777062 0.843666 0.091 Uiso 1 1 calc R U . . .
C56C C 0.3537(5) 0.7210(2) 0.82255(15) 0.0570(12) Uani 1 1 d . . . . .
H56C H 0.406755 0.695908 0.807449 0.068 Uiso 1 1 calc R U . . .
C61C C 0.2516(4) 0.60040(19) 0.82702(12) 0.0391(9) Uani 1 1 d . . . . .
C62C C 0.3532(4) 0.5723(2) 0.80958(14) 0.0458(10) Uani 1 1 d . . . . .
H62C H 0.363140 0.579256 0.783480 0.055 Uiso 1 1 calc R U . . .
C63C C 0.4418(5) 0.5337(2) 0.82965(17) 0.0579(13) Uani 1 1 d . . . . .
H63C H 0.511220 0.514447 0.817134 0.070 Uiso 1 1 calc R U . . .
C64C C 0.4289(6) 0.5234(3) 0.86781(18) 0.0726(17) Uani 1 1 d . . . . .
H64C H 0.488275 0.496710 0.881544 0.087 Uiso 1 1 calc R U . . .
C65C C 0.3259(6) 0.5532(3) 0.88589(16) 0.0657(15) Uani 1 1 d . . . . .
H65C H 0.315853 0.546808 0.912035 0.079 Uiso 1 1 calc R U . . .
C66C C 0.2406(5) 0.5913(2) 0.86570(12) 0.0498(11) Uani 1 1 d . . . . .
H66C H 0.172872 0.611925 0.878193 0.060 Uiso 1 1 calc R U . . .
C71C C 0.0131(4) 0.6433(2) 0.81114(11) 0.0397(9) Uani 1 1 d . . . . .
C72C C -0.0452(4) 0.5996(2) 0.83340(14) 0.0482(10) Uani 1 1 d . . . . .
H72C H 0.008126 0.571911 0.848369 0.058 Uiso 1 1 calc R U . . .
C73C C -0.1830(5) 0.5958(3) 0.83403(18) 0.0684(15) Uani 1 1 d . . . . .
H73C H -0.223091 0.564827 0.848640 0.082 Uiso 1 1 calc R U . . .
C74C C -0.2600(5) 0.6381(3) 0.81290(19) 0.0758(17) Uani 1 1 d . . . . .
H74C H -0.352938 0.636991 0.814005 0.091 Uiso 1 1 calc R U . . .
C75C C -0.2035(5) 0.6808(3) 0.79077(16) 0.0676(14) Uani 1 1 d . . . . .
H75C H -0.257057 0.708263 0.775731 0.081 Uiso 1 1 calc R U . . .
C76C C -0.0683(4) 0.6845(3) 0.79008(13) 0.0536(11) Uani 1 1 d . . . . .
H76C H -0.029822 0.715351 0.775104 0.064 Uiso 1 1 calc R U . . .
C1_7 C -0.3577(6) 0.3982(3) 1.00289(17) 0.0742(11) Uani 0.541(14) 1 d D U P B 1
C2_7 C -0.3717(14) 0.4638(6) 1.0028(8) 0.0779(17) Uani 0.541(14) 1 d D U P B 1
H2_7 H -0.297114 0.489934 1.006697 0.093 Uiso 0.541(14) 1 calc R U P B 1
C3_7 C -0.4936(14) 0.4884(7) 0.9970(5) 0.0823(17) Uani 0.541(14) 1 d D U P B 1
H3_7 H -0.502642 0.532320 0.996555 0.099 Uiso 0.541(14) 1 calc R U P B 1
C4_7 C -0.6063(13) 0.4520(9) 0.9917(4) 0.0845(18) Uani 0.541(14) 1 d D U P B 1
H4_7 H -0.687911 0.470196 0.983565 0.101 Uiso 0.541(14) 1 calc R U P B 1
C5_7 C -0.5969(12) 0.3900(8) 0.9984(5) 0.0830(18) Uani 0.541(14) 1 d D U P B 1
H5_7 H -0.674603 0.365706 0.999147 0.100 Uiso 0.541(14) 1 calc R U P B 1
C6_7 C -0.4721(11) 0.3610(7) 1.0043(4) 0.0787(17) Uani 0.541(14) 1 d D U P B 1
H6_7 H -0.465534 0.317677 1.009156 0.094 Uiso 0.541(14) 1 calc R U P B 1
C1_107 C -0.3577(6) 0.3982(3) 1.00289(17) 0.0742(11) Uani 0.459(14) 1 d D U P B 2
C2_107 C -0.3482(17) 0.4666(7) 1.0026(10) 0.0776(17) Uani 0.459(14) 1 d D U P B 2
H2_107 H -0.263451 0.484916 1.005345 0.093 Uiso 0.459(14) 1 calc R U P B 2
C3_107 C -0.4551(16) 0.5049(8) 0.9986(5) 0.0820(18) Uani 0.459(14) 1 d D U P B 2
H3_107 H -0.444985 0.548254 1.002784 0.098 Uiso 0.459(14) 1 calc R U P B 2
C4_107 C -0.5814(16) 0.4801(9) 0.9882(5) 0.0831(19) Uani 0.459(14) 1 d D U P B 2
H4_107 H -0.656234 0.506287 0.985310 0.100 Uiso 0.459(14) 1 calc R U P B 2
C5_107 C -0.5922(14) 0.4156(9) 0.9822(5) 0.0824(17) Uani 0.459(14) 1 d D U P B 2
H5_107 H -0.673496 0.397681 0.973596 0.099 Uiso 0.459(14) 1 calc R U P B 2
C6_107 C -0.4821(12) 0.3786(9) 0.9893(5) 0.0788(17) Uani 0.459(14) 1 d D U P B 2
H6_107 H -0.492228 0.335502 0.984274 0.095 Uiso 0.459(14) 1 calc R U P B 2
C1_8 C 0.1382(6) 0.8359(2) 0.75532(17) 0.0648(11) Uani 0.526(5) 1 d D U P C 1
H1A_8 H 0.064088 0.837748 0.736182 0.078 Uiso 0.526(5) 1 calc R U P C 1
H1B_8 H 0.110589 0.839753 0.781515 0.078 Uiso 0.526(5) 1 calc R U P C 1
C2_8 C 0.2523(11) 0.8673(5) 0.7468(4) 0.0698(16) Uani 0.526(5) 1 d D U P C 1
H2_8 H 0.251507 0.889669 0.722110 0.084 Uiso 0.526(5) 1 calc R U P C 1
C3_8 C 0.3724(11) 0.8592(5) 0.7658(4) 0.0802(17) Uani 0.526(5) 1 d D U P C 1
H3_8 H 0.363620 0.863806 0.793518 0.096 Uiso 0.526(5) 1 calc R U P C 1
C4_8 C 0.5006(14) 0.8806(6) 0.7554(5) 0.0969(16) Uani 0.526(5) 1 d D U P C 1
C5_8 C 0.5252(14) 0.9197(5) 0.7262(4) 0.1007(19) Uani 0.526(5) 1 d D U P C 1
H5_8 H 0.454134 0.935580 0.710662 0.121 Uiso 0.526(5) 1 calc R U P C 1
C6_8 C 0.6551(14) 0.9364(6) 0.7190(4) 0.113(2) Uani 0.526(5) 1 d D U P C 1
H6_8 H 0.669270 0.963440 0.698471 0.136 Uiso 0.526(5) 1 calc R U P C 1
C7_8 C 0.7608(16) 0.9155(6) 0.7401(4) 0.116(2) Uani 0.526(5) 1 d D U P C 1
H7_8 H 0.846805 0.928181 0.734388 0.139 Uiso 0.526(5) 1 calc R U P C 1
C8_8 C 0.7418(15) 0.8738(6) 0.7713(4) 0.1151(19) Uani 0.526(5) 1 d D U P C 1
H8_8 H 0.813191 0.857730 0.786576 0.138 Uiso 0.526(5) 1 calc R U P C 1
C9_8 C 0.6150(13) 0.8592(6) 0.7772(4) 0.1084(17) Uani 0.526(5) 1 d D U P C 1
H9_8 H 0.600222 0.832155 0.797683 0.130 Uiso 0.526(5) 1 calc R U P C 1
C1_108 C 0.1382(6) 0.8359(2) 0.75532(17) 0.0648(11) Uani 0.474(5) 1 d D U P C 2
H1A_108 H 0.095200 0.855261 0.732615 0.078 Uiso 0.474(5) 1 calc R U P C 2
H1B_108 H 0.076169 0.825332 0.774878 0.078 Uiso 0.474(5) 1 calc R U P C 2
C2_108 C 0.2576(12) 0.8607(5) 0.7679(4) 0.0684(16) Uani 0.474(5) 1 d D U P C 2
H2_108 H 0.273612 0.867104 0.795654 0.082 Uiso 0.474(5) 1 calc R U P C 2
C3_108 C 0.3625(13) 0.8690(7) 0.7451(5) 0.0809(17) Uani 0.474(5) 1 d D U P C 2
H3_108 H 0.334335 0.890439 0.721031 0.097 Uiso 0.474(5) 1 calc R U P C 2
C4_108 C 0.4997(14) 0.8837(6) 0.7566(6) 0.0970(16) Uani 0.474(5) 1 d D U P C 2
C5_108 C 0.5394(15) 0.9037(5) 0.7933(4) 0.104(2) Uani 0.474(5) 1 d D U P C 2
H5_108 H 0.477649 0.909589 0.812063 0.125 Uiso 0.474(5) 1 calc R U P C 2
C6_108 C 0.6762(15) 0.9148(6) 0.8009(5) 0.112(2) Uani 0.474(5) 1 d D U P C 2
H6_108 H 0.704511 0.928210 0.825497 0.135 Uiso 0.474(5) 1 calc R U P C 2
C7_108 C 0.7665(17) 0.9074(6) 0.7755(5) 0.116(2) Uani 0.474(5) 1 d D U P C 2
H7_108 H 0.855619 0.916113 0.782727 0.139 Uiso 0.474(5) 1 calc R U P C 2
C8_108 C 0.7344(17) 0.8864(7) 0.7368(5) 0.117(2) Uani 0.474(5) 1 d D U P C 2
H8_108 H 0.797994 0.880418 0.718487 0.140 Uiso 0.474(5) 1 calc R U P C 2
C9_108 C 0.6027(15) 0.8763(6) 0.7300(5) 0.1096(17) Uani 0.474(5) 1 d D U P C 2
H9_108 H 0.575508 0.863047 0.705285 0.132 Uiso 0.474(5) 1 calc R U P C 2
C1_9 C 1.0933(9) 0.6439(6) 0.4937(3) 0.0414(15) Uani 0.759(6) 1 d D U P D 1
H1A_9 H 1.167104 0.618917 0.484758 0.050 Uiso 0.759(6) 1 calc R U P D 1
H1B_9 H 1.120248 0.673971 0.513676 0.050 Uiso 0.759(6) 1 calc R U P D 1
C2_9 C 0.9765(6) 0.6128(3) 0.49797(16) 0.0401(11) Uani 0.759(6) 1 d D U P D 1
H2_9 H 0.972541 0.567141 0.493080 0.048 Uiso 0.759(6) 1 calc R U P D 1
C3_9 C 0.8610(5) 0.6443(3) 0.50495(15) 0.0397(11) Uani 0.759(6) 1 d D U P D 1
H3_9 H 0.874085 0.675476 0.525665 0.048 Uiso 0.759(6) 1 calc R U P D 1
C4_9 C 0.7284(6) 0.6171(3) 0.50364(16) 0.0447(11) Uani 0.759(6) 1 d D U P D 1
C5_9 C 0.6171(7) 0.6534(3) 0.49558(14) 0.0505(12) Uani 0.759(6) 1 d D U P D 1
H5_9 H 0.627696 0.696869 0.492581 0.061 Uiso 0.759(6) 1 calc R U P D 1
C6_9 C 0.4938(7) 0.6288(4) 0.49183(15) 0.0548(12) Uani 0.759(6) 1 d D U P D 1
H6_9 H 0.420935 0.655492 0.486427 0.066 Uiso 0.759(6) 1 calc R U P D 1
C7_9 C 0.4732(7) 0.5666(4) 0.49571(17) 0.0578(13) Uani 0.759(6) 1 d D U P D 1
H7_9 H 0.387266 0.549559 0.492823 0.069 Uiso 0.759(6) 1 calc R U P D 1
C8_9 C 0.5808(7) 0.5292(4) 0.50396(17) 0.0568(13) Uani 0.759(6) 1 d D U P D 1
H8_9 H 0.568040 0.485834 0.507055 0.068 Uiso 0.759(6) 1 calc R U P D 1
C9_9 C 0.7071(7) 0.5532(3) 0.50785(16) 0.0517(12) Uani 0.759(6) 1 d D U P D 1
H9_9 H 0.779411 0.526297 0.513385 0.062 Uiso 0.759(6) 1 calc R U P D 1
C1_109 C 1.095(3) 0.649(2) 0.4872(10) 0.041(2) Uani 0.241(6) 1 d D U P D 2
H1A_109 H 1.138017 0.608845 0.481187 0.049 Uiso 0.241(6) 1 calc R U P D 2
H1B_109 H 1.157825 0.681154 0.495787 0.049 Uiso 0.241(6) 1 calc R U P D 2
C2_109 C 0.9799(16) 0.6437(9) 0.5074(5) 0.0419(16) Uani 0.241(6) 1 d D U P D 2
H2_109 H 0.965497 0.672301 0.528987 0.050 Uiso 0.241(6) 1 calc R U P D 2
C3_109 C 0.8822(15) 0.6037(9) 0.4947(5) 0.0429(15) Uani 0.241(6) 1 d D U P D 2
H3_109 H 0.917229 0.561273 0.489830 0.051 Uiso 0.241(6) 1 calc R U P D 2
C4_109 C 0.7399(17) 0.6026(10) 0.5003(5) 0.0462(14) Uani 0.241(6) 1 d D U P D 2
C5_109 C 0.673(2) 0.5455(10) 0.4984(5) 0.0508(16) Uani 0.241(6) 1 d D U P D 2
H9_109 H 0.722329 0.508127 0.497185 0.061 Uiso 0.241(6) 1 calc R U P D 2
C6_109 C 0.534(2) 0.5428(11) 0.4982(5) 0.0535(16) Uani 0.241(6) 1 d D U P D 2
H8_109 H 0.489892 0.504018 0.496905 0.064 Uiso 0.241(6) 1 calc R U P D 2
C7_109 C 0.467(2) 0.5959(11) 0.4999(5) 0.0541(16) Uani 0.241(6) 1 d D U P D 2
H7_109 H 0.374137 0.594037 0.499663 0.065 Uiso 0.241(6) 1 calc R U P D 2
C8_109 C 0.527(2) 0.6534(10) 0.5018(5) 0.0536(17) Uani 0.241(6) 1 d D U P D 2
H6_109 H 0.475803 0.690141 0.503063 0.064 Uiso 0.241(6) 1 calc R U P D 2
C9_109 C 0.6612(19) 0.6566(10) 0.5020(5) 0.0498(16) Uani 0.241(6) 1 d D U P D 2
H5_109 H 0.702681 0.696078 0.503379 0.060 Uiso 0.241(6) 1 calc R U P D 2

loop_
_atom_site_aniso_label
_atom_site_aniso_U_11
_atom_site_aniso_U_22
_atom_site_aniso_U_33
_atom_site_aniso_U_23
_atom_site_aniso_U_13
_atom_site_aniso_U_12
Pd1A 0.03139(14) 0.04208(16) 0.03003(14) 0.00896(13) -0.00186(11) -0.00286(12)
Cl1A 0.0301(5) 0.0791(8) 0.0431(6) 0.0154(5) -0.0031(4) 0.0019(5)
N1A 0.0341(15) 0.0311(16) 0.0297(15) 0.0000(13) 0.0060(12) -0.0036(13)
N2A 0.0328(15) 0.0318(15) 0.0266(15) 0.0032(13) 0.0030(12) -0.0021(14)
C10A 0.036(2) 0.030(2) 0.036(2) -0.0017(16) 0.0024(16) -0.0016(15)
C11A 0.0255(16) 0.0304(19) 0.0320(19) -0.0003(15) 0.0003(14) 0.0000(14)
C12A 0.0353(19) 0.031(2) 0.0313(19) 0.0017(15) 0.0032(15) -0.0036(15)
C13A 0.048(2) 0.038(2) 0.035(2) 0.0024(17) 0.0043(17) -0.0139(18)
C14A 0.052(2) 0.051(3) 0.038(2) 0.009(2) 0.0049(18) -0.014(2)
C15A 0.056(2) 0.056(3) 0.034(2) 0.000(2) 0.0120(19) -0.010(2)
C16A 0.053(2) 0.050(3) 0.030(2) -0.0022(18) 0.0078(18) -0.006(2)
C17A 0.0347(19) 0.033(2) 0.036(2) 0.0006(16) 0.0030(16) -0.0069(16)
C20A 0.0335(18) 0.0291(18) 0.0301(18) 0.0021(16) -0.0005(14) 0.0017(15)
C21A 0.051(2) 0.033(2) 0.037(2) -0.0019(17) 0.0020(18) -0.0029(18)
C22A 0.053(3) 0.051(3) 0.047(3) -0.003(2) 0.006(2) -0.021(2)
C23A 0.088(4) 0.071(4) 0.050(3) -0.001(3) 0.012(3) -0.037(3)
C24A 0.123(6) 0.035(3) 0.077(4) -0.001(3) 0.031(4) -0.023(3)
C25A 0.113(5) 0.033(3) 0.082(4) 0.011(3) 0.019(4) 0.016(3)
C26A 0.078(3) 0.034(2) 0.063(3) 0.005(2) 0.013(3) 0.013(2)
C31A 0.042(2) 0.036(2) 0.039(2) 0.0011(17) 0.0027(17) -0.0075(17)
C32A 0.062(3) 0.034(2) 0.058(3) -0.018(2) -0.005(2) 0.007(2)
C33A 0.076(4) 0.061(3) 0.068(4) -0.022(3) -0.014(3) -0.004(3)
C34A 0.076(4) 0.076(4) 0.053(3) -0.004(3) -0.016(3) -0.020(3)
C35A 0.046(2) 0.058(3) 0.053(3) 0.009(2) -0.009(2) -0.005(2)
C36A 0.042(2) 0.043(2) 0.043(2) -0.0011(19) 0.0009(18) -0.0037(18)
C41A 0.038(2) 0.041(2) 0.043(2) -0.0038(18) 0.0033(18) 0.0035(17)
C42A 0.045(3) 0.090(4) 0.048(3) -0.009(3) 0.002(2) 0.006(3)
C43A 0.062(3) 0.128(6) 0.061(4) -0.009(4) 0.024(3) 0.017(4)
C44A 0.033(3) 0.137(6) 0.091(5) 0.000(4) 0.004(3) 0.002(3)
C45A 0.041(3) 0.071(3) 0.075(4) 0.004(3) -0.006(2) -0.001(2)
C46A 0.047(2) 0.039(2) 0.060(3) 0.000(2) -0.003(2) 0.0032(19)
C51A 0.045(2) 0.028(2) 0.0309(19) -0.0015(15) 0.0019(16) 0.0055(16)
C52A 0.059(3) 0.030(2) 0.037(2) 0.0018(17) -0.0062(18) -0.0012(18)
C53A 0.099(4) 0.038(3) 0.035(2) 0.0000(19) -0.012(2) -0.003(2)
C54A 0.104(4) 0.035(3) 0.046(3) -0.006(2) 0.021(3) -0.007(2)
C55A 0.071(3) 0.038(3) 0.052(3) 0.001(2) 0.028(2) 0.008(2)
C56A 0.050(2) 0.035(2) 0.040(2) 0.0036(17) 0.0107(18) 0.0017(17)
C61A 0.038(2) 0.0314(19) 0.035(2) 0.0045(16) 0.0023(16) 0.0047(16)
C62A 0.042(2) 0.038(2) 0.035(2) 0.0062(17) -0.0033(17) 0.0031(17)
C63A 0.050(3) 0.061(3) 0.048(3) 0.011(2) -0.008(2) 0.014(2)
C64A 0.073(3) 0.052(3) 0.066(3) 0.015(3) 0.002(3) 0.026(3)
C65A 0.084(4) 0.030(2) 0.065(3) 0.002(2) 0.001(3) 0.012(2)
C66A 0.061(3) 0.033(2) 0.052(3) -0.0017(19) -0.008(2) 0.003(2)
C71A 0.036(2) 0.040(2) 0.035(2) -0.0006(16) -0.0003(16) -0.0035(16)
C72A 0.051(3) 0.055(3) 0.046(3) 0.004(2) 0.001(2) -0.016(2)
C73A 0.053(3) 0.095(4) 0.058(3) 0.017(3) 0.004(2) -0.030(3)
C74A 0.037(3) 0.106(5) 0.069(4) -0.005(3) 0.006(2) -0.012(3)
C75A 0.037(3) 0.095(4) 0.072(4) -0.008(3) -0.003(2) 0.009(3)
C76A 0.038(2) 0.053(3) 0.059(3) -0.005(2) -0.006(2) 0.0024(19)
Pd1B 0.03457(15) 0.04270(17) 0.02888(14) -0.00298(13) 0.00129(11) 0.00027(13)
Cl1B 0.0320(5) 0.0627(7) 0.0542(6) 0.0001(5) -0.0045(4) -0.0008(4)
N1B 0.0326(16) 0.0321(16) 0.0296(16) 0.0036(13) 0.0023(13) 0.0023(12)
N2B 0.0403(17) 0.0324(17) 0.0270(16) 0.0049(13) 0.0039(13) 0.0027(13)
C1B 0.061(3) 0.050(3) 0.040(2) -0.008(2) -0.019(2) 0.002(2)
C2B 0.064(3) 0.054(3) 0.037(2) -0.015(2) -0.005(2) -0.005(2)
C3B 0.067(3) 0.080(4) 0.038(3) -0.029(2) 0.011(2) -0.002(3)
C10B 0.0295(18) 0.034(2) 0.0296(19) 0.0028(15) -0.0015(15) 0.0000(15)
C11B 0.0267(16) 0.0347(18) 0.0283(18) 0.0024(16) -0.0025(13) -0.0020(16)
C12B 0.039(2) 0.034(2) 0.036(2) 0.0027(16) 0.0032(16) -0.0003(15)
C13B 0.062(3) 0.031(2) 0.049(3) -0.0008(19) 0.010(2) 0.0020(19)
C14B 0.073(3) 0.036(2) 0.047(3) -0.0060(19) 0.013(2) 0.008(2)
C15B 0.066(3) 0.051(3) 0.038(2) -0.005(2) 0.017(2) -0.001(2)
C16B 0.048(2) 0.038(2) 0.038(2) 0.0025(17) 0.0100(18) 0.0014(17)
C17B 0.0352(19) 0.034(2) 0.0305(19) 0.0015(15) 0.0047(15) 0.0022(15)
C20B 0.042(2) 0.038(2) 0.035(2) 0.0098(17) -0.0002(16) -0.0022(17)
C21B 0.038(2) 0.034(2) 0.031(2) 0.0056(16) 0.0026(16) 0.0053(16)
C22B 0.044(2) 0.046(2) 0.036(2) 0.0026(18) 0.0002(18) 0.0106(18)
C23B 0.063(3) 0.059(3) 0.043(3) 0.000(2) 0.002(2) 0.025(2)
C24B 0.081(4) 0.051(3) 0.051(3) -0.013(2) 0.006(3) 0.007(3)
C25B 0.073(3) 0.046(3) 0.056(3) -0.015(2) 0.008(3) -0.016(2)
C26B 0.048(2) 0.044(2) 0.046(3) -0.007(2) 0.005(2) -0.0075(19)
C31B 0.0324(19) 0.036(2) 0.039(2) 0.0012(17) 0.0028(16) -0.0010(16)
C32B 0.035(2) 0.052(3) 0.054(3) 0.008(2) -0.0029(19) 0.0032(18)
C33B 0.038(2) 0.069(3) 0.090(4) 0.011(3) 0.000(3) 0.007(2)
C34B 0.036(2) 0.069(3) 0.092(4) -0.006(3) 0.015(3) 0.004(2)
C35B 0.053(3) 0.057(3) 0.069(3) -0.010(3) 0.028(3) -0.011(2)
C36B 0.047(2) 0.042(2) 0.042(2) 0.0016(19) 0.0088(19) -0.0004(18)
C41B 0.0314(18) 0.037(2) 0.0306(19) 0.0025(16) 0.0011(15) 0.0047(15)
C42B 0.043(2) 0.039(2) 0.045(2) 0.0120(19) 0.0050(18) 0.0063(17)
C43B 0.056(3) 0.068(3) 0.042(3) 0.017(2) -0.002(2) 0.016(2)
C44B 0.050(3) 0.085(4) 0.031(2) 0.002(2) -0.0077(19) 0.022(3)
C45B 0.038(2) 0.073(3) 0.041(2) -0.017(2) -0.0023(18) 0.008(2)
C46B 0.0352(19) 0.045(2) 0.037(2) 0.0017(17) -0.0002(16) 0.0025(17)
C51B 0.050(2) 0.040(2) 0.0309(19) 0.0084(17) 0.0045(17) -0.0032(18)
C52B 0.048(2) 0.050(3) 0.040(2) 0.0090(19) 0.0036(19) 0.0006(19)
C53B 0.059(3) 0.068(3) 0.053(3) 0.010(2) 0.017(2) 0.001(2)
C54B 0.084(4) 0.074(4) 0.047(3) 0.009(3) 0.017(3) 0.008(3)
C55B 0.081(4) 0.077(4) 0.032(2) 0.010(2) -0.006(2) 0.000(3)
C56B 0.057(3) 0.054(3) 0.038(2) 0.007(2) -0.0018(19) 0.005(2)
C61B 0.041(2) 0.041(2) 0.041(2) 0.0084(18) -0.0006(17) 0.0025(17)
C62B 0.043(2) 0.048(3) 0.048(3) 0.008(2) -0.0045(19) -0.0003(19)
C63B 0.048(3) 0.068(3) 0.067(3) 0.011(3) -0.010(2) -0.013(2)
C64B 0.038(2) 0.083(4) 0.089(4) -0.008(3) 0.006(2) 0.003(3)
C65B 0.059(3) 0.075(4) 0.092(5) -0.005(3) 0.009(3) 0.015(3)
C66B 0.044(2) 0.045(3) 0.069(3) -0.002(2) 0.001(2) 0.001(2)
C71B 0.046(2) 0.037(2) 0.041(2) 0.0051(18) 0.0059(18) -0.0046(18)
C72B 0.062(3) 0.047(3) 0.060(3) 0.018(2) -0.003(2) -0.009(2)
C73B 0.097(5) 0.046(3) 0.089(4) 0.020(3) 0.009(4) -0.019(3)
C74B 0.092(4) 0.061(4) 0.088(4) 0.011(3) -0.001(4) -0.041(3)
C75B 0.061(3) 0.062(3) 0.072(4) 0.001(3) -0.004(3) -0.018(3)
C76B 0.049(3) 0.053(3) 0.048(3) 0.005(2) 0.000(2) -0.011(2)
Pd1C 0.03550(15) 0.02989(15) 0.0555(2) -0.00299(14) 0.00019(13) -0.00317(13)
Cl1C 0.0346(6) 0.0719(8) 0.1079(11) -0.0091(8) 0.0032(6) 0.0062(5)
N1C 0.0352(15) 0.0303(16) 0.0299(16) 0.0033(12) 0.0023(12) -0.0025(12)
N2C 0.0347(16) 0.0276(16) 0.0315(16) -0.0012(13) 0.0004(13) -0.0001(12)
C10C 0.0381(19) 0.032(2) 0.0318(19) -0.0006(15) 0.0000(15) -0.0037(15)
C11C 0.0270(17) 0.032(2) 0.0341(19) -0.0001(15) 0.0007(14) 0.0014(14)
C12C 0.0345(18) 0.0316(19) 0.0312(19) 0.0009(15) -0.0011(15) 0.0001(15)
C13C 0.051(2) 0.033(2) 0.035(2) 0.0061(17) 0.0040(18) -0.0029(17)
C14C 0.054(2) 0.034(2) 0.043(2) 0.0005(18) 0.0019(19) -0.0097(18)
C15C 0.049(2) 0.036(2) 0.038(2) -0.0025(17) 0.0040(18) -0.0074(18)
C16C 0.048(2) 0.035(2) 0.029(2) -0.0021(16) -0.0011(17) -0.0065(17)
C17C 0.0343(18) 0.0299(18) 0.0299(19) 0.0027(15) 0.0022(15) -0.0035(15)
C20C 0.037(2) 0.038(2) 0.032(2) -0.0054(16) 0.0016(16) 0.0015(16)
C21C 0.052(2) 0.030(2) 0.038(2) 0.0040(16) 0.0091(18) -0.0023(17)
C22C 0.067(3) 0.043(3) 0.051(3) 0.008(2) -0.007(2) 0.010(2)
C23C 0.119(5) 0.035(3) 0.067(4) 0.012(2) -0.013(4) 0.006(3)
C24C 0.139(7) 0.050(3) 0.059(4) 0.008(3) 0.013(4) -0.031(4)
C25C 0.092(4) 0.062(4) 0.077(4) -0.011(3) 0.036(3) -0.035(3)
C26C 0.059(3) 0.046(3) 0.065(3) -0.002(2) 0.019(2) -0.011(2)
C31C 0.038(2) 0.039(2) 0.035(2) 0.0025(16) -0.0051(16) -0.0084(16)
C32C 0.048(2) 0.051(2) 0.033(2) 0.006(2) -0.0019(17) 0.003(2)
C33C 0.053(3) 0.073(3) 0.027(2) 0.004(2) -0.0009(18) -0.002(2)
C34C 0.042(2) 0.062(3) 0.041(2) -0.001(2) 0.0020(19) 0.002(2)
C35C 0.039(2) 0.051(3) 0.047(3) -0.001(2) -0.0026(18) 0.0019(19)
C36C 0.0376(19) 0.039(2) 0.0300(19) 0.0062(16) -0.0037(15) -0.0034(16)
C41C 0.0344(19) 0.045(2) 0.049(2) 0.020(2) -0.0038(17) -0.0025(18)
C42C 0.051(3) 0.054(3) 0.061(3) 0.003(2) -0.011(2) -0.009(2)
C43C 0.054(3) 0.076(4) 0.094(4) 0.016(3) -0.031(3) -0.019(3)
C44C 0.041(3) 0.089(4) 0.107(5) 0.035(4) -0.012(3) -0.014(3)
C45C 0.042(3) 0.094(4) 0.086(4) 0.039(4) 0.012(3) 0.007(3)
C46C 0.043(2) 0.075(3) 0.056(3) 0.027(3) 0.006(2) 0.006(2)
C51C 0.051(2) 0.034(2) 0.037(2) -0.0033(17) -0.0061(18) 0.0005(18)
C52C 0.074(3) 0.045(3) 0.049(3) -0.008(2) -0.001(2) 0.002(2)
C53C 0.133(6) 0.046(3) 0.048(3) -0.017(2) -0.004(3) 0.010(3)
C54C 0.128(6) 0.050(4) 0.082(4) -0.007(3) -0.038(4) -0.017(4)
C55C 0.077(4) 0.052(3) 0.094(4) -0.005(3) -0.034(3) -0.015(3)
C56C 0.057(3) 0.047(3) 0.065(3) -0.006(2) -0.019(2) -0.003(2)
C61C 0.042(2) 0.037(2) 0.038(2) -0.0007(17) -0.0041(17) -0.0007(17)
C62C 0.040(2) 0.043(2) 0.054(3) 0.001(2) -0.0052(19) 0.0027(18)
C63C 0.049(3) 0.045(3) 0.078(4) -0.004(2) -0.012(2) 0.009(2)
C64C 0.081(4) 0.053(3) 0.080(4) 0.012(3) -0.035(3) 0.004(3)
C65C 0.072(3) 0.074(4) 0.049(3) 0.012(3) -0.024(3) -0.010(3)
C66C 0.061(3) 0.052(3) 0.035(2) 0.003(2) -0.007(2) -0.001(2)
C71C 0.043(2) 0.045(2) 0.032(2) -0.0038(17) 0.0007(17) -0.0018(18)
C72C 0.046(2) 0.043(2) 0.056(3) -0.003(2) 0.005(2) -0.0013(19)
C73C 0.052(3) 0.071(4) 0.084(4) -0.003(3) 0.021(3) -0.010(3)
C74C 0.034(3) 0.102(5) 0.091(4) -0.010(4) 0.006(3) 0.002(3)
C75C 0.044(3) 0.094(4) 0.064(3) 0.005(3) 0.000(2) 0.011(3)
C76C 0.043(2) 0.069(3) 0.049(3) 0.005(2) 0.0031(19) 0.012(2)
C1_7 0.059(2) 0.098(3) 0.068(2) -0.029(2) 0.022(2) 0.001(2)
C2_7 0.061(3) 0.100(3) 0.075(3) -0.021(3) 0.019(3) 0.005(3)
C3_7 0.063(3) 0.104(4) 0.082(3) -0.020(3) 0.018(3) 0.004(3)
C4_7 0.064(3) 0.106(4) 0.085(3) -0.021(4) 0.021(3) 0.003(3)
C5_7 0.063(3) 0.105(4) 0.083(3) -0.021(3) 0.022(3) 0.003(3)
C6_7 0.061(3) 0.101(4) 0.076(3) -0.026(3) 0.021(3) 0.001(3)
C1_107 0.059(2) 0.098(3) 0.068(2) -0.029(2) 0.022(2) 0.001(2)
C2_107 0.060(3) 0.100(3) 0.074(3) -0.022(3) 0.020(3) 0.006(3)
C3_107 0.063(3) 0.103(4) 0.081(3) -0.020(3) 0.019(3) 0.004(3)
C4_107 0.063(3) 0.104(4) 0.084(3) -0.021(3) 0.020(3) 0.002(3)
C5_107 0.063(3) 0.104(4) 0.082(3) -0.022(3) 0.020(3) 0.003(3)
C6_107 0.060(3) 0.102(4) 0.076(3) -0.026(3) 0.020(3) 0.001(3)
C1_8 0.076(2) 0.040(2) 0.079(3) -0.007(2) 0.003(2) 0.0054(19)
C2_8 0.083(3) 0.040(3) 0.087(4) -0.006(3) 0.001(3) -0.006(3)
C3_8 0.089(3) 0.051(3) 0.100(4) -0.003(3) -0.002(3) -0.023(3)
C4_8 0.098(3) 0.075(3) 0.116(3) 0.003(3) -0.003(3) -0.035(3)
C5_8 0.101(4) 0.078(4) 0.122(4) 0.010(3) -0.002(3) -0.038(3)
C6_8 0.109(4) 0.096(4) 0.135(4) 0.013(4) 0.001(4) -0.038(4)
C7_8 0.109(4) 0.100(4) 0.138(4) 0.009(4) -0.001(4) -0.041(3)
C8_8 0.109(4) 0.099(4) 0.136(4) 0.010(4) -0.004(3) -0.037(3)
C9_8 0.105(3) 0.091(3) 0.128(4) 0.007(3) -0.006(3) -0.037(3)
C1_108 0.076(2) 0.040(2) 0.079(3) -0.007(2) 0.003(2) 0.0054(19)
C2_108 0.081(3) 0.039(3) 0.085(4) -0.005(3) 0.002(3) -0.006(3)
C3_108 0.090(3) 0.053(3) 0.100(4) -0.003(3) -0.001(3) -0.023(3)
C4_108 0.098(3) 0.075(3) 0.116(3) 0.003(3) -0.003(3) -0.035(3)
C5_108 0.104(4) 0.086(4) 0.121(4) 0.002(4) -0.006(4) -0.036(3)
C6_108 0.107(4) 0.098(4) 0.130(4) 0.003(4) -0.007(4) -0.037(4)
C7_108 0.109(4) 0.101(4) 0.136(4) 0.005(4) -0.005(4) -0.038(4)
C8_108 0.110(4) 0.102(4) 0.137(4) 0.006(4) -0.001(4) -0.037(4)
C9_108 0.106(3) 0.092(3) 0.129(4) 0.006(3) -0.002(3) -0.038(3)
C1_9 0.050(2) 0.041(3) 0.032(3) 0.010(3) -0.013(2) 0.003(2)
C2_9 0.051(2) 0.038(2) 0.031(2) 0.010(2) -0.0058(19) -0.002(2)
C3_9 0.050(2) 0.041(2) 0.029(2) 0.0086(18) 0.0019(18) -0.0003(19)
C4_9 0.052(2) 0.049(2) 0.034(2) 0.0069(19) 0.0066(18) -0.0036(19)
C5_9 0.054(3) 0.058(2) 0.041(2) 0.004(2) 0.008(2) -0.003(2)
C6_9 0.055(2) 0.063(3) 0.047(2) 0.006(2) 0.010(2) -0.007(2)
C7_9 0.058(3) 0.065(3) 0.051(2) 0.000(2) 0.009(2) -0.010(2)
C8_9 0.063(3) 0.059(3) 0.049(2) 0.000(2) 0.009(2) -0.013(2)
C9_9 0.058(3) 0.055(2) 0.043(2) 0.005(2) 0.006(2) -0.007(2)
C1_109 0.051(3) 0.040(4) 0.031(4) 0.012(4) -0.007(3) -0.001(3)
C2_109 0.052(3) 0.042(3) 0.031(3) 0.011(3) -0.004(3) 0.000(3)
C3_109 0.051(3) 0.044(3) 0.033(3) 0.010(3) 0.001(3) -0.002(3)
C4_109 0.053(3) 0.050(3) 0.036(2) 0.006(2) 0.006(2) -0.004(2)
C5_109 0.056(3) 0.055(3) 0.042(3) 0.004(3) 0.006(3) -0.007(3)
C6_109 0.057(3) 0.058(3) 0.046(3) 0.003(3) 0.008(3) -0.007(3)
C7_109 0.057(3) 0.059(3) 0.047(3) 0.002(3) 0.009(3) -0.007(3)
C8_109 0.056(3) 0.060(3) 0.046(3) 0.002(3) 0.010(3) -0.006(3)
C9_109 0.054(3) 0.056(3) 0.040(3) 0.004(3) 0.008(3) -0.005(3)

loop_
_atom_type_symbol
_atom_type_description
_atom_type_scat_dispersion_real
_atom_type_scat_dispersion_imag
_atom_type_scat_source
C C 0.0033 0.0016 'International Tables Vol C Tables 4.2.6.8 and 6.1.1.4'
H H 0.0000 0.0000 'International Tables Vol C Tables 4.2.6.8 and 6.1.1.4'
N N 0.0061 0.0033 'International Tables Vol C Tables 4.2.6.8 and 6.1.1.4'
Cl Cl 0.1484 0.1585 'International Tables Vol C Tables 4.2.6.8 and 6.1.1.4'
Pd Pd -0.9988 1.0072 'International Tables Vol C Tables 4.2.6.8 and 6.1.1.4'

loop_
_exptl_crystal_face_index_h
_exptl_crystal_face_index_k
_exptl_crystal_face_index_l
_exptl_crystal_face_perp_dist
-1.00 0.00 0.00 0.2300
0.00 -1.00 -1.00 0.0670
0.00 1.00 1.00 0.0560
0.00 0.00 1.00 0.1110
0.00 0.00 -1.00 0.0540
0.00 -1.00 1.00 0.0770
0.00 1.00 -1.00 0.0470
1.00 0.00 0.00 0.2040

loop_
_geom_angle_atom_site_label_1
_geom_angle_atom_site_label_2
_geom_angle_atom_site_label_3
_geom_angle
_geom_angle_site_symmetry_1
_geom_angle_site_symmetry_3
_geom_angle_publ_flag
C1_109 Pd1A C11A 103.1(7) . . ?
C1_109 Pd1A C2_109 40.2(6) . . ?
C11A Pd1A C2_109 142.4(5) . . ?
C11A Pd1A C2_9 141.62(18) . . ?
C11A Pd1A C1_9 108.4(2) . . ?
C2_9 Pd1A C1_9 37.7(3) . . ?
C11A Pd1A C3_9 172.09(18) . . ?
C2_9 Pd1A C3_9 36.9(2) . . ?
C1_9 Pd1A C3_9 66.8(2) . . ?
C1_109 Pd1A C3_109 67.5(9) . . ?
C11A Pd1A C3_109 159.4(5) . . ?
C2_109 Pd1A C3_109 35.9(5) . . ?
C1_109 Pd1A Cl1A 170.1(8) . . ?
C11A Pd1A Cl1A 86.10(10) . . ?
C2_109 Pd1A Cl1A 130.0(5) . . ?
C2_9 Pd1A Cl1A 129.84(16) . . ?
C1_9 Pd1A Cl1A 165.0(2) . . ?
C3_9 Pd1A Cl1A 98.35(14) . . ?
C3_109 Pd1A Cl1A 104.9(4) . . ?
C11A N1A C17A 110.0(3) . . ?
C11A N1A C10A 128.8(3) . . ?
C17A N1A C10A 119.7(3) . . ?
C11A N2A C12A 109.7(3) . . ?
C11A N2A C20A 129.1(3) . . ?
C12A N2A C20A 119.5(3) . . ?
N1A C10A C31A 109.5(3) . . ?
N1A C10A C21A 115.7(3) . . ?
C31A C10A C21A 103.0(3) . . ?
N1A C10A C41A 102.2(3) . . ?
C31A C10A C41A 114.7(3) . . ?
C21A C10A C41A 112.1(3) . . ?
N1A C11A N2A 106.3(3) . . ?
N1A C11A Pd1A 125.1(3) . . ?
N2A C11A Pd1A 126.2(3) . . ?
C17A C12A C13A 121.5(4) . . ?
C17A C12A N2A 107.4(3) . . ?
C13A C12A N2A 131.1(4) . . ?
C14A C13A C12A 117.1(4) . . ?
C13A C14A C15A 121.3(4) . . ?
C16A C15A C14A 121.3(4) . . ?
C15A C16A C17A 117.6(4) . . ?
C12A C17A C16A 121.2(4) . . ?
C12A C17A N1A 106.6(3) . . ?
C16A C17A N1A 132.2(4) . . ?
N2A C20A C61A 109.2(3) . . ?
N2A C20A C51A 115.5(3) . . ?
C61A C20A C51A 103.3(3) . . ?
N2A C20A C71A 103.8(3) . . ?
C61A C20A C71A 114.8(3) . . ?
C51A C20A C71A 110.6(3) . . ?
C26A C21A C22A 118.3(4) . . ?
C26A C21A C10A 122.7(4) . . ?
C22A C21A C10A 117.8(4) . . ?
C23A C22A C21A 120.5(5) . . ?
C24A C23A C22A 119.9(6) . . ?
C25A C24A C23A 120.7(5) . . ?
C24A C25A C26A 121.3(6) . . ?
C21A C26A C25A 119.3(5) . . ?
C36A C31A C32A 118.0(4) . . ?
C36A C31A C10A 122.4(4) . . ?
C32A C31A C10A 118.9(4) . . ?
C33A C32A C31A 120.6(5) . . ?
C34A C33A C32A 120.3(5) . . ?
C33A C34A C35A 120.1(5) . . ?
C34A C35A C36A 119.5(5) . . ?
C31A C36A C35A 121.4(4) . . ?
C42A C41A C46A 117.6(4) . . ?
C42A C41A C10A 124.6(4) . . ?
C46A C41A C10A 117.8(4) . . ?
C41A C42A C43A 119.7(5) . . ?
C44A C43A C42A 121.5(5) . . ?
C43A C44A C45A 118.5(5) . . ?
C46A C45A C44A 120.6(5) . . ?
C45A C46A C41A 121.9(5) . . ?
C52A C51A C56A 118.6(4) . . ?
C52A C51A C20A 121.3(4) . . ?
C56A C51A C20A 118.9(3) . . ?
C51A C52A C53A 119.8(4) . . ?
C54A C53A C52A 121.2(5) . . ?
C53A C54A C55A 119.2(5) . . ?
C56A C55A C54A 120.4(5) . . ?
C55A C56A C51A 120.8(4) . . ?
C62A C61A C66A 118.2(4) . . ?
C62A C61A C20A 122.3(4) . . ?
C66A C61A C20A 118.9(4) . . ?
C63A C62A C61A 121.2(4) . . ?
C62A C63A C64A 120.2(4) . . ?
C63A C64A C65A 119.1(4) . . ?
C66A C65A C64A 119.7(5) . . ?
C65A C66A C61A 121.4(4) . . ?
C72A C71A C76A 118.6(4) . . ?
C72A C71A C20A 124.7(4) . . ?
C76A C71A C20A 116.6(4) . . ?
C71A C72A C73A 119.5(5) . . ?
C74A C73A C72A 121.3(5) . . ?
C75A C74A C73A 119.1(5) . . ?
C74A C75A C76A 120.8(5) . . ?
C75A C76A C71A 120.7(5) . . ?
C11B Pd1B C1B 105.84(17) . . ?
C11B Pd1B C2B 139.89(17) . . ?
C1B Pd1B C2B 38.98(19) . . ?
C11B Pd1B C3B 172.90(19) . . ?
C1B Pd1B C3B 68.2(2) . . ?
C2B Pd1B C3B 36.50(19) . . ?
C11B Pd1B Cl1B 86.74(10) . . ?
C1B Pd1B Cl1B 166.95(15) . . ?
C2B Pd1B Cl1B 130.41(14) . . ?
C3B Pd1B Cl1B 99.01(15) . . ?
C11B N1B C17B 110.5(3) . . ?
C11B N1B C10B 130.1(3) . . ?
C17B N1B C10B 118.3(3) . . ?
C11B N2B C12B 110.5(3) . . ?
C11B N2B C20B 128.0(3) . . ?
C12B N2B C20B 119.1(3) . . ?
C2B C1B Pd1B 71.5(3) . . ?
C3B C2B C1B 121.5(5) . . ?
C3B C2B Pd1B 74.9(3) . . ?
C1B C2B Pd1B 69.5(3) . . ?
C2B C3B C1_107 127.3(6) . . ?
C2B C3B C1_7 127.3(6) . . ?
C2B C3B Pd1B 68.6(3) . . ?
C1_107 C3B Pd1B 121.5(4) . . ?
C1_7 C3B Pd1B 121.5(4) . . ?
N1B C10B C41B 107.9(3) . . ?
N1B C10B C31B 103.1(3) . . ?
C41B C10B C31B 115.4(3) . . ?
N1B C10B C21B 115.8(3) . . ?
C41B C10B C21B 104.9(3) . . ?
C31B C10B C21B 110.1(3) . . ?
N2B C11B N1B 106.0(3) . . ?
N2B C11B Pd1B 127.3(3) . . ?
N1B C11B Pd1B 124.8(3) . . ?
C17B C12B C13B 120.9(4) . . ?
C17B C12B N2B 106.5(3) . . ?
C13B C12B N2B 132.6(4) . . ?
C14B C13B C12B 117.2(4) . . ?
C13B C14B C15B 121.5(4) . . ?
C16B C15B C14B 121.1(4) . . ?
C15B C16B C17B 117.7(4) . . ?
C12B C17B C16B 121.5(4) . . ?
C12B C17B N1B 106.4(3) . . ?
C16B C17B N1B 132.0(4) . . ?
N2B C20B C51B 114.3(3) . . ?
N2B C20B C71B 109.4(3) . . ?
C51B C20B C71B 101.7(3) . . ?
N2B C20B C61B 102.6(3) . . ?
C51B C20B C61B 112.8(3) . . ?
C71B C20B C61B 116.5(3) . . ?
C26B C21B C22B 117.8(4) . . ?
C26B C21B C10B 122.0(4) . . ?
C22B C21B C10B 119.1(4) . . ?
C21B C22B C23B 120.8(4) . . ?
C24B C23B C22B 119.8(5) . . ?
C25B C24B C23B 119.5(5) . . ?
C24B C25B C26B 121.4(5) . . ?
C21B C26B C25B 120.6(4) . . ?
C36B C31B C32B 117.6(4) . . ?
C36B C31B C10B 124.5(4) . . ?
C32B C31B C10B 117.9(4) . . ?
C33B C32B C31B 122.1(5) . . ?
C32B C33B C34B 119.6(5) . . ?
C35B C34B C33B 119.5(5) . . ?
C34B C35B C36B 120.5(5) . . ?
C31B C36B C35B 120.7(5) . . ?
C46B C41B C42B 118.2(4) . . ?
C46B C41B C10B 123.2(3) . . ?
C42B C41B C10B 118.1(4) . . ?
C43B C42B C41B 120.1(4) . . ?
C44B C43B C42B 121.2(5) . . ?
C43B C44B C45B 119.7(4) . . ?
C44B C45B C46B 119.5(4) . . ?
C41B C46B C45B 121.1(4) . . ?
C52B C51B C56B 117.7(4) . . ?
C52B C51B C20B 119.4(4) . . ?
C56B C51B C20B 121.7(4) . . ?
C53B C52B C51B 122.2(4) . . ?
C52B C53B C54B 119.5(5) . . ?
C55B C54B C53B 119.4(5) . . ?
C54B C55B C56B 121.3(5) . . ?
C51B C56B C55B 119.8(5) . . ?
C62B C61B C66B 117.2(4) . . ?
C62B C61B C20B 118.1(4) . . ?
C66B C61B C20B 124.1(4) . . ?
C61B C62B C63B 122.5(5) . . ?
C62B C63B C64B 119.2(5) . . ?
C65B C64B C63B 118.8(5) . . ?
C64B C65B C66B 122.7(5) . . ?
C61B C66B C65B 119.6(5) . . ?
C76B C71B C72B 118.1(4) . . ?
C76B C71B C20B 121.4(4) . . ?
C72B C71B C20B 119.8(4) . . ?
C73B C72B C71B 120.8(5) . . ?
C74B C73B C72B 119.6(5) . . ?
C75B C74B C73B 120.9(5) . . ?
C74B C75B C76B 120.2(5) . . ?
C71B C76B C75B 120.3(5) . . ?
C11C Pd1C C1_108 105.56(18) . . ?
C11C Pd1C C1_8 105.56(18) . . ?
C11C Pd1C C2_8 141.4(3) . . ?
C1_8 Pd1C C2_8 38.2(3) . . ?
C11C Pd1C C2_108 140.9(3) . . ?
C1_108 Pd1C C2_108 37.8(3) . . ?
C11C Pd1C C3_8 168.6(4) . . ?
C1_8 Pd1C C3_8 68.6(4) . . ?
C2_8 Pd1C C3_8 36.9(4) . . ?
C11C Pd1C C3_108 167.6(4) . . ?
C1_108 Pd1C C3_108 67.3(4) . . ?
C2_108 Pd1C C3_108 36.5(4) . . ?
C11C Pd1C Cl1C 87.94(10) . . ?
C1_108 Pd1C Cl1C 166.50(15) . . ?
C1_8 Pd1C Cl1C 166.50(15) . . ?
C2_8 Pd1C Cl1C 128.8(3) . . ?
C2_108 Pd1C Cl1C 129.1(3) . . ?
C3_8 Pd1C Cl1C 98.0(3) . . ?
C3_108 Pd1C Cl1C 99.5(4) . . ?
C11C N1C C17C 110.4(3) . . ?
C11C N1C C10C 129.9(3) . . ?
C17C N1C C10C 119.3(3) . . ?
C11C N2C C12C 110.2(3) . . ?
C11C N2C C20C 128.5(3) . . ?
C12C N2C C20C 119.4(3) . . ?
N1C C10C C21C 116.5(3) . . ?
N1C C10C C31C 107.6(3) . . ?
C21C C10C C31C 105.1(3) . . ?
N1C C10C C41C 102.8(3) . . ?
C21C C10C C41C 110.8(3) . . ?
C31C C10C C41C 114.3(3) . . ?
N1C C11C N2C 106.0(3) . . ?
N1C C11C Pd1C 125.8(3) . . ?
N2C C11C Pd1C 127.0(3) . . ?
C17C C12C C13C 122.2(4) . . ?
C17C C12C N2C 106.0(3) . . ?
C13C C12C N2C 131.8(4) . . ?
C14C C13C C12C 117.1(4) . . ?
C13C C14C C15C 121.4(4) . . ?
C16C C15C C14C 121.3(4) . . ?
C15C C16C C17C 118.2(4) . . ?
C12C C17C N1C 107.4(3) . . ?
C12C C17C C16C 119.8(3) . . ?
N1C C17C C16C 132.8(3) . . ?
N2C C20C C51C 115.4(3) . . ?
N2C C20C C71C 103.3(3) . . ?
C51C C20C C71C 111.6(3) . . ?
N2C C20C C61C 109.3(3) . . ?
C51C C20C C61C 101.4(3) . . ?
C71C C20C C61C 116.2(3) . . ?
C22C C21C C26C 117.9(4) . . ?
C22C C21C C10C 121.9(4) . . ?
C26C C21C C10C 119.3(4) . . ?
C21C C22C C23C 120.1(5) . . ?
C24C C23C C22C 120.9(6) . . ?
C23C C24C C25C 120.7(5) . . ?
C24C C25C C26C 120.1(6) . . ?
C25C C26C C21C 120.2(5) . . ?
C36C C31C C32C 117.4(4) . . ?
C36C C31C C10C 123.2(3) . . ?
C32C C31C C10C 118.7(4) . . ?
C33C C32C C31C 120.4(4) . . ?
C32C C33C C34C 121.4(4) . . ?
C33C C34C C35C 118.3(4) . . ?
C36C C35C C34C 120.4(4) . . ?
C35C C36C C31C 122.1(4) . . ?
C42C C41C C46C 118.4(4) . . ?
C42C C41C C10C 125.0(4) . . ?
C46C C41C C10C 116.5(4) . . ?
C41C C42C C43C 119.8(5) . . ?
C44C C43C C42C 120.2(6) . . ?
C43C C44C C45C 120.8(5) . . ?
C44C C45C C46C 119.1(6) . . ?
C45C C46C C41C 121.6(5) . . ?
C52C C51C C56C 118.8(4) . . ?
C52C C51C C20C 121.5(4) . . ?
C56C C51C C20C 118.4(4) . . ?
C51C C52C C53C 119.7(5) . . ?
C54C C53C C52C 120.9(6) . . ?
C53C C54C C55C 119.7(5) . . ?
C54C C55C C56C 121.4(6) . . ?
C51C C56C C55C 119.3(5) . . ?
C62C C61C C66C 118.9(4) . . ?
C62C C61C C20C 121.1(4) . . ?
C66C C61C C20C 119.3(4) . . ?
C61C C62C C63C 121.0(5) . . ?
C64C C63C C62C 120.2(5) . . ?
C63C C64C C65C 118.8(5) . . ?
C66C C65C C64C 120.0(5) . . ?
C65C C66C C61C 121.1(5) . . ?
C72C C71C C76C 118.4(4) . . ?
C72C C71C C20C 125.2(4) . . ?
C76C C71C C20C 116.4(4) . . ?
C71C C72C C73C 120.5(5) . . ?
C74C C73C C72C 119.1(5) . . ?
C75C C74C C73C 120.7(5) . . ?
C74C C75C C76C 120.2(5) . . ?
C75C C76C C71C 121.1(5) . . ?
C6_7 C1_7 C2_7 118.7(9) . . ?
C6_7 C1_7 C3B 114.6(8) . . ?
C2_7 C1_7 C3B 126.3(8) . . ?
C3_7 C2_7 C1_7 118.7(13) . . ?
C2_7 C3_7 C4_7 122.8(14) . . ?
C5_7 C4_7 C3_7 118.6(13) . . ?
C4_7 C5_7 C6_7 120.8(12) . . ?
C1_7 C6_7 C5_7 118.4(12) . . ?
C6_107 C1_107 C3B 129.3(9) . . ?
C6_107 C1_107 C2_107 111.0(11) . . ?
C3B C1_107 C2_107 116.8(8) . . ?
C3_107 C2_107 C1_107 123.4(14) . . ?
C2_107 C3_107 C4_107 120.2(15) . . ?
C5_107 C4_107 C3_107 118.1(14) . . ?
C6_107 C5_107 C4_107 118.9(14) . . ?
C5_107 C6_107 C1_107 126.8(14) . . ?
C2_8 C1_8 Pd1C 71.3(5) . . ?
C3_8 C2_8 C1_8 124.2(11) . . ?
C3_8 C2_8 Pd1C 74.7(7) . . ?
C1_8 C2_8 Pd1C 70.5(5) . . ?
C2_8 C3_8 C4_8 128.6(14) . . ?
C2_8 C3_8 Pd1C 68.4(6) . . ?
C4_8 C3_8 Pd1C 122.6(10) . . ?
C5_8 C4_8 C9_8 115.5(12) . . ?
C5_8 C4_8 C3_8 126.2(15) . . ?
C9_8 C4_8 C3_8 118.3(14) . . ?
C4_8 C5_8 C6_8 120.4(14) . . ?
C7_8 C6_8 C5_8 122.8(14) . . ?
C6_8 C7_8 C8_8 119.6(14) . . ?
C9_8 C8_8 C7_8 115.4(14) . . ?
C8_8 C9_8 C4_8 126.3(14) . . ?
C2_108 C1_108 Pd1C 71.7(6) . . ?
C1_108 C2_108 C3_108 123.6(13) . . ?
C1_108 C2_108 Pd1C 70.5(5) . . ?
C3_108 C2_108 Pd1C 77.1(8) . . ?
C2_108 C3_108 C4_108 128.0(15) . . ?
C2_108 C3_108 Pd1C 66.5(7) . . ?
C4_108 C3_108 Pd1C 120.9(10) . . ?
C5_108 C4_108 C9_108 116.8(13) . . ?
C5_108 C4_108 C3_108 123.0(16) . . ?
C9_108 C4_108 C3_108 120.2(16) . . ?
C4_108 C5_108 C6_108 117.2(15) . . ?
C7_108 C6_108 C5_108 123.6(16) . . ?
C6_108 C7_108 C8_108 123.0(16) . . ?
C9_108 C8_108 C7_108 112.4(16) . . ?
C8_108 C9_108 C4_108 127.0(16) . . ?
C2_9 C1_9 Pd1A 70.9(5) . . ?
C1_9 C2_9 C3_9 121.7(8) . . ?
C1_9 C2_9 Pd1A 71.4(5) . . ?
C3_9 C2_9 Pd1A 76.1(3) . . ?
C2_9 C3_9 C4_9 125.7(6) . . ?
C2_9 C3_9 Pd1A 67.1(3) . . ?
C4_9 C3_9 Pd1A 120.3(4) . . ?
C5_9 C4_9 C9_9 116.3(6) . . ?
C5_9 C4_9 C3_9 121.2(6) . . ?
C9_9 C4_9 C3_9 122.3(6) . . ?
C6_9 C5_9 C4_9 122.5(7) . . ?
C5_9 C6_9 C7_9 121.1(7) . . ?
C6_9 C7_9 C8_9 118.1(6) . . ?
C7_9 C8_9 C9_9 121.7(7) . . ?
C8_9 C9_9 C4_9 120.2(7) . . ?
C2_109 C1_109 Pd1A 74.9(16) . . ?
C3_109 C2_109 C1_109 119(2) . . ?
C3_109 C2_109 Pd1A 80.2(10) . . ?
C1_109 C2_109 Pd1A 64.9(17) . . ?
C2_109 C3_109 C4_109 131.8(18) . . ?
C2_109 C3_109 Pd1A 63.9(9) . . ?
C4_109 C3_109 Pd1A 115.7(12) . . ?
C5_109 C4_109 C9_109 116.7(16) . . ?
C5_109 C4_109 C3_109 118.9(17) . . ?
C9_109 C4_109 C3_109 123.7(17) . . ?
C4_109 C5_109 C6_109 121.1(19) . . ?
C7_109 C6_109 C5_109 118.5(19) . . ?
C6_109 C7_109 C8_109 123.1(18) . . ?
C9_109 C8_109 C7_109 118.9(18) . . ?
C8_109 C9_109 C4_109 121.7(19) . . ?

loop_
_geom_bond_atom_site_label_1
_geom_bond_atom_site_label_2
_geom_bond_distance
_geom_bond_site_symmetry_2
_geom_bond_publ_flag
Pd1A C1_109 1.98(4) . ?
Pd1A C11A 2.035(4) . ?
Pd1A C2_109 2.106(17) . ?
Pd1A C2_9 2.136(5) . ?
Pd1A C1_9 2.143(10) . ?
Pd1A C3_9 2.251(5) . ?
Pd1A C3_109 2.311(16) . ?
Pd1A Cl1A 2.3881(10) . ?
N1A C11A 1.372(5) . ?
N1A C17A 1.417(5) . ?
N1A C10A 1.507(5) . ?
N2A C11A 1.372(5) . ?
N2A C12A 1.412(5) . ?
N2A C20A 1.515(5) . ?
C10A C31A 1.540(6) . ?
C10A C21A 1.544(6) . ?
C10A C41A 1.565(6) . ?
C12A C17A 1.370(5) . ?
C12A C13A 1.392(5) . ?
C13A C14A 1.385(6) . ?
C14A C15A 1.385(7) . ?
C15A C16A 1.374(6) . ?
C16A C17A 1.395(6) . ?
C20A C61A 1.546(5) . ?
C20A C51A 1.555(5) . ?
C20A C71A 1.558(5) . ?
C21A C26A 1.388(6) . ?
C21A C22A 1.401(6) . ?
C22A C23A 1.392(7) . ?
C23A C24A 1.362(9) . ?
C24A C25A 1.341(9) . ?
C25A C26A 1.406(8) . ?
C31A C36A 1.381(6) . ?
C31A C32A 1.399(6) . ?
C32A C33A 1.390(7) . ?
C33A C34A 1.371(8) . ?
C34A C35A 1.380(8) . ?
C35A C36A 1.392(6) . ?
C41A C42A 1.372(7) . ?
C41A C46A 1.390(6) . ?
C42A C43A 1.406(7) . ?
C43A C44A 1.361(9) . ?
C44A C45A 1.367(9) . ?
C45A C46A 1.367(7) . ?
C51A C52A 1.383(6) . ?
C51A C56A 1.403(6) . ?
C52A C53A 1.408(6) . ?
C53A C54A 1.361(8) . ?
C54A C55A 1.394(8) . ?
C55A C56A 1.376(6) . ?
C61A C62A 1.385(6) . ?
C61A C66A 1.389(6) . ?
C62A C63A 1.384(6) . ?
C63A C64A 1.390(8) . ?
C64A C65A 1.399(8) . ?
C65A C66A 1.382(6) . ?
C71A C72A 1.380(6) . ?
C71A C76A 1.393(6) . ?
C72A C73A 1.405(7) . ?
C73A C74A 1.372(9) . ?
C74A C75A 1.362(9) . ?
C75A C76A 1.389(7) . ?
Pd1B C11B 2.032(4) . ?
Pd1B C1B 2.123(4) . ?
Pd1B C2B 2.148(4) . ?
Pd1B C3B 2.229(4) . ?
Pd1B Cl1B 2.3913(11) . ?
N1B C11B 1.368(5) . ?
N1B C17B 1.408(5) . ?
N1B C10B 1.516(5) . ?
N2B C11B 1.365(5) . ?
N2B C12B 1.410(5) . ?
N2B C20B 1.513(5) . ?
C1B C2B 1.425(7) . ?
C2B C3B 1.373(7) . ?
C3B C1_107 1.451(8) . ?
C3B C1_7 1.451(8) . ?
C10B C41B 1.540(5) . ?
C10B C31B 1.552(5) . ?
C10B C21B 1.552(6) . ?
C12B C17B 1.385(5) . ?
C12B C13B 1.407(6) . ?
C13B C14B 1.380(6) . ?
C14B C15B 1.400(7) . ?
C15B C16B 1.381(6) . ?
C16B C17B 1.390(6) . ?
C20B C51B 1.535(6) . ?
C20B C71B 1.542(6) . ?
C20B C61B 1.548(6) . ?
C21B C26B 1.389(6) . ?
C21B C22B 1.390(6) . ?
C22B C23B 1.398(6) . ?
C23B C24B 1.387(8) . ?
C24B C25B 1.346(8) . ?
C25B C26B 1.393(7) . ?
C31B C36B 1.363(6) . ?
C31B C32B 1.384(6) . ?
C32B C33B 1.362(7) . ?
C33B C34B 1.376(8) . ?
C34B C35B 1.356(8) . ?
C35B C36B 1.393(6) . ?
C41B C46B 1.371(6) . ?
C41B C42B 1.405(6) . ?
C42B C43B 1.377(6) . ?
C43B C44B 1.364(8) . ?
C44B C45B 1.376(7) . ?
C45B C46B 1.400(6) . ?
C51B C52B 1.394(6) . ?
C51B C56B 1.399(6) . ?
C52B C53B 1.381(7) . ?
C53B C54B 1.391(8) . ?
C54B C55B 1.368(8) . ?
C55B C56B 1.401(7) . ?
C61B C62B 1.378(6) . ?
C61B C66B 1.381(6) . ?
C62B C63B 1.380(7) . ?
C63B C64B 1.394(8) . ?
C64B C65B 1.321(8) . ?
C65B C66B 1.404(7) . ?
C71B C76B 1.386(6) . ?
C71B C72B 1.395(6) . ?
C72B C73B 1.379(7) . ?
C73B C74B 1.371(9) . ?
C74B C75B 1.349(8) . ?
C75B C76B 1.393(7) . ?
Pd1C C11C 2.037(4) . ?
Pd1C C1_108 2.125(5) . ?
Pd1C C1_8 2.125(5) . ?
Pd1C C2_8 2.135(11) . ?
Pd1C C2_108 2.140(12) . ?
Pd1C C3_8 2.215(12) . ?
Pd1C C3_108 2.275(13) . ?
Pd1C Cl1C 2.3994(12) . ?
N1C C11C 1.362(5) . ?
N1C C17C 1.394(5) . ?
N1C C10C 1.517(5) . ?
N2C C11C 1.372(5) . ?
N2C C12C 1.408(5) . ?
N2C C20C 1.511(5) . ?
C10C C21C 1.527(5) . ?
C10C C31C 1.538(6) . ?
C10C C41C 1.561(5) . ?
C12C C17C 1.378(5) . ?
C12C C13C 1.388(5) . ?
C13C C14C 1.378(6) . ?
C14C C15C 1.387(6) . ?
C15C C16C 1.369(6) . ?
C16C C17C 1.403(5) . ?
C20C C51C 1.544(6) . ?
C20C C71C 1.550(6) . ?
C20C C61C 1.551(6) . ?
C21C C22C 1.390(6) . ?
C21C C26C 1.404(6) . ?
C22C C23C 1.399(7) . ?
C23C C24C 1.333(10) . ?
C24C C25C 1.373(10) . ?
C25C C26C 1.385(7) . ?
C31C C36C 1.390(6) . ?
C31C C32C 1.413(6) . ?
C32C C33C 1.389(6) . ?
C33C C34C 1.391(7) . ?
C34C C35C 1.397(6) . ?
C35C C36C 1.382(6) . ?
C41C C42C 1.364(6) . ?
C41C C46C 1.391(7) . ?
C42C C43C 1.411(7) . ?
C43C C44C 1.354(10) . ?
C44C C45C 1.364(9) . ?
C45C C46C 1.381(7) . ?
C51C C52C 1.382(6) . ?
C51C C56C 1.399(7) . ?
C52C C53C 1.418(8) . ?
C53C C54C 1.351(10) . ?
C54C C55C 1.356(10) . ?
C55C C56C 1.405(7) . ?
C61C C62C 1.374(6) . ?
C61C C66C 1.399(6) . ?
C62C C63C 1.396(6) . ?
C63C C64C 1.387(8) . ?
C64C C65C 1.414(9) . ?
C65C C66C 1.371(7) . ?
C71C C72C 1.384(6) . ?
C71C C76C 1.404(6) . ?
C72C C73C 1.408(7) . ?
C73C C74C 1.396(9) . ?
C74C C75C 1.358(9) . ?
C75C C76C 1.381(7) . ?
C1_7 C6_7 1.418(13) . ?
C1_7 C2_7 1.421(15) . ?
C2_7 C3_7 1.357(15) . ?
C3_7 C4_7 1.395(17) . ?
C4_7 C5_7 1.361(19) . ?
C5_7 C6_7 1.423(16) . ?
C1_107 C6_107 1.398(14) . ?
C1_107 C2_107 1.476(17) . ?
C2_107 C3_107 1.368(16) . ?
C3_107 C4_107 1.425(18) . ?
C4_107 C5_107 1.41(2) . ?
C5_107 C6_107 1.388(18) . ?
C1_8 C2_8 1.393(12) . ?
C2_8 C3_8 1.377(14) . ?
C3_8 C4_8 1.451(15) . ?
C4_8 C5_8 1.370(19) . ?
C4_8 C9_8 1.442(19) . ?
C5_8 C6_8 1.408(15) . ?
C6_8 C7_8 1.356(17) . ?
C7_8 C8_8 1.449(17) . ?
C8_8 C9_8 1.356(16) . ?
C1_108 C2_108 1.382(13) . ?
C2_108 C3_108 1.387(15) . ?
C3_108 C4_108 1.470(16) . ?
C4_108 C5_108 1.41(2) . ?
C4_108 C9_108 1.46(2) . ?
C5_108 C6_108 1.426(17) . ?
C6_108 C7_108 1.333(18) . ?
C7_108 C8_108 1.469(18) . ?
C8_108 C9_108 1.368(17) . ?
C1_9 C2_9 1.381(10) . ?
C2_9 C3_9 1.392(8) . ?
C3_9 C4_9 1.472(8) . ?
C4_9 C5_9 1.395(9) . ?
C4_9 C9_9 1.402(9) . ?
C5_9 C6_9 1.364(9) . ?
C6_9 C7_9 1.365(10) . ?
C7_9 C8_9 1.380(10) . ?
C8_9 C9_9 1.387(9) . ?
C1_109 C2_109 1.41(2) . ?
C2_109 C3_109 1.375(18) . ?
C3_109 C4_109 1.474(18) . ?
C4_109 C5_109 1.40(2) . ?
C4_109 C9_109 1.42(2) . ?
C5_109 C6_109 1.42(2) . ?
C6_109 C7_109 1.34(2) . ?
C7_109 C8_109 1.380(19) . ?
C8_109 C9_109 1.369(19) . ?

loop_
_geom_torsion_atom_site_label_1
_geom_torsion_atom_site_label_2
_geom_torsion_atom_site_label_3
_geom_torsion_atom_site_label_4
_geom_torsion
_geom_torsion_site_symmetry_1
_geom_torsion_site_symmetry_2
_geom_torsion_site_symmetry_3
_geom_torsion_site_symmetry_4
_geom_torsion_publ_flag
C11A N1A C10A C31A 133.9(4) . . . . ?
C17A N1A C10A C31A -61.7(4) . . . . ?
C11A N1A C10A C21A 18.1(5) . . . . ?
C17A N1A C10A C21A -177.6(3) . . . . ?
C11A N1A C10A C41A -104.0(4) . . . . ?
C17A N1A C10A C41A 60.4(4) . . . . ?
C17A N1A C11A N2A -0.1(4) . . . . ?
C10A N1A C11A N2A 165.5(3) . . . . ?
C17A N1A C11A Pd1A 163.2(3) . . . . ?
C10A N1A C11A Pd1A -31.2(5) . . . . ?
C12A N2A C11A N1A -0.8(4) . . . . ?
C20A N2A C11A N1A -165.8(3) . . . . ?
C12A N2A C11A Pd1A -163.8(3) . . . . ?
C20A N2A C11A Pd1A 31.1(5) . . . . ?
C11A N2A C12A C17A 1.4(4) . . . . ?
C20A N2A C12A C17A 168.1(3) . . . . ?
C11A N2A C12A C13A 177.9(4) . . . . ?
C20A N2A C12A C13A -15.4(6) . . . . ?
C17A C12A C13A C14A -1.1(6) . . . . ?
N2A C12A C13A C14A -177.2(4) . . . . ?
C12A C13A C14A C15A 0.2(7) . . . . ?
C13A C14A C15A C16A 0.3(7) . . . . ?
C14A C15A C16A C17A 0.1(7) . . . . ?
C13A C12A C17A C16A 1.6(6) . . . . ?
N2A C12A C17A C16A 178.6(4) . . . . ?
C13A C12A C17A N1A -178.3(4) . . . . ?
N2A C12A C17A N1A -1.4(4) . . . . ?
C15A C16A C17A C12A -1.1(6) . . . . ?
C15A C16A C17A N1A 178.8(4) . . . . ?
C11A N1A C17A C12A 0.9(4) . . . . ?
C10A N1A C17A C12A -166.2(3) . . . . ?
C11A N1A C17A C16A -179.0(4) . . . . ?
C10A N1A C17A C16A 13.9(6) . . . . ?
C11A N2A C20A C61A -129.2(4) . . . . ?
C12A N2A C20A C61A 67.0(4) . . . . ?
C11A N2A C20A C51A -13.4(5) . . . . ?
C12A N2A C20A C51A -177.2(3) . . . . ?
C11A N2A C20A C71A 107.9(4) . . . . ?
C12A N2A C20A C71A -55.9(4) . . . . ?
N1A C10A C21A C26A -122.0(4) . . . . ?
C31A C10A C21A C26A 118.5(4) . . . . ?
C41A C10A C21A C26A -5.4(6) . . . . ?
N1A C10A C21A C22A 70.9(5) . . . . ?
C31A C10A C21A C22A -48.6(5) . . . . ?
C41A C10A C21A C22A -172.5(4) . . . . ?
C26A C21A C22A C23A -1.4(7) . . . . ?
C10A C21A C22A C23A 166.2(4) . . . . ?
C21A C22A C23A C24A 0.5(8) . . . . ?
C22A C23A C24A C25A 0.1(9) . . . . ?
C23A C24A C25A C26A 0.4(10) . . . . ?
C22A C21A C26A C25A 1.9(7) . . . . ?
C10A C21A C26A C25A -165.2(5) . . . . ?
C24A C25A C26A C21A -1.4(9) . . . . ?
N1A C10A C31A C36A -18.5(5) . . . . ?
C21A C10A C31A C36A 105.2(4) . . . . ?
C41A C10A C31A C36A -132.7(4) . . . . ?
N1A C10A C31A C32A 171.4(4) . . . . ?
C21A C10A C31A C32A -64.9(5) . . . . ?
C41A C10A C31A C32A 57.2(5) . . . . ?
C36A C31A C32A C33A 1.7(7) . . . . ?
C10A C31A C32A C33A 172.3(5) . . . . ?
C31A C32A C33A C34A -0.3(9) . . . . ?
C32A C33A C34A C35A -1.2(9) . . . . ?
C33A C34A C35A C36A 1.2(8) . . . . ?
C32A C31A C36A C35A -1.7(7) . . . . ?
C10A C31A C36A C35A -171.9(4) . . . . ?
C34A C35A C36A C31A 0.3(7) . . . . ?
N1A C10A C41A C42A -118.1(5) . . . . ?
C31A C10A C41A C42A 0.3(6) . . . . ?
C21A C10A C41A C42A 117.4(5) . . . . ?
N1A C10A C41A C46A 59.9(4) . . . . ?
C31A C10A C41A C46A 178.3(4) . . . . ?
C21A C10A C41A C46A -64.6(5) . . . . ?
C46A C41A C42A C43A -1.8(8) . . . . ?
C10A C41A C42A C43A 176.2(5) . . . . ?
C41A C42A C43A C44A 2.1(10) . . . . ?
C42A C43A C44A C45A -1.0(11) . . . . ?
C43A C44A C45A C46A -0.3(10) . . . . ?
C44A C45A C46A C41A 0.6(8) . . . . ?
C42A C41A C46A C45A 0.5(7) . . . . ?
C10A C41A C46A C45A -177.6(4) . . . . ?
N2A C20A C51A C52A 118.5(4) . . . . ?
C61A C20A C51A C52A -122.4(4) . . . . ?
C71A C20A C51A C52A 1.0(5) . . . . ?
N2A C20A C51A C56A -74.0(4) . . . . ?
C61A C20A C51A C56A 45.1(4) . . . . ?
C71A C20A C51A C56A 168.5(3) . . . . ?
C56A C51A C52A C53A 0.8(6) . . . . ?
C20A C51A C52A C53A 168.3(4) . . . . ?
C51A C52A C53A C54A -1.3(6) . . . . ?
C52A C53A C54A C55A 0.7(7) . . . . ?
C53A C54A C55A C56A 0.4(7) . . . . ?
C54A C55A C56A C51A -0.8(6) . . . . ?
C52A C51A C56A C55A 0.3(6) . . . . ?
C20A C51A C56A C55A -167.6(4) . . . . ?
N2A C20A C61A C62A 13.7(5) . . . . ?
C51A C20A C61A C62A -109.7(4) . . . . ?
C71A C20A C61A C62A 129.8(4) . . . . ?
N2A C20A C61A C66A -175.0(4) . . . . ?
C51A C20A C61A C66A 61.6(5) . . . . ?
C71A C20A C61A C66A -59.0(5) . . . . ?
C66A C61A C62A C63A 3.8(6) . . . . ?
C20A C61A C62A C63A 175.1(4) . . . . ?
C61A C62A C63A C64A -0.7(7) . . . . ?
C62A C63A C64A C65A -1.7(8) . . . . ?
C63A C64A C65A C66A 0.9(8) . . . . ?
C64A C65A C66A C61A 2.3(8) . . . . ?
C62A C61A C66A C65A -4.6(7) . . . . ?
C20A C61A C66A C65A -176.2(4) . . . . ?
N2A C20A C71A C72A 127.3(4) . . . . ?
C61A C20A C71A C72A 8.2(6) . . . . ?
C51A C20A C71A C72A -108.2(4) . . . . ?
N2A C20A C71A C76A -52.4(4) . . . . ?
C61A C20A C71A C76A -171.5(4) . . . . ?
C51A C20A C71A C76A 72.1(4) . . . . ?
C76A C71A C72A C73A -1.7(7) . . . . ?
C20A C71A C72A C73A 178.7(4) . . . . ?
C71A C72A C73A C74A 1.5(8) . . . . ?
C72A C73A C74A C75A -0.6(9) . . . . ?
C73A C74A C75A C76A -0.1(9) . . . . ?
C74A C75A C76A C71A -0.1(8) . . . . ?
C72A C71A C76A C75A 1.0(7) . . . . ?
C20A C71A C76A C75A -179.3(4) . . . . ?
Pd1B C1B C2B C3B 56.4(4) . . . . ?
C1B C2B C3B C1_107 -167.9(5) . . . . ?
Pd1B C2B C3B C1_107 -114.0(5) . . . . ?
C1B C2B C3B C1_7 -167.9(5) . . . . ?
Pd1B C2B C3B C1_7 -114.0(5) . . . . ?
C1B C2B C3B Pd1B -53.9(4) . . . . ?
C11B N1B C10B C41B -125.3(4) . . . . ?
C17B N1B C10B C41B 67.6(4) . . . . ?
C11B N1B C10B C31B 112.2(4) . . . . ?
C17B N1B C10B C31B -54.9(4) . . . . ?
C11B N1B C10B C21B -8.1(5) . . . . ?
C17B N1B C10B C21B -175.2(3) . . . . ?
C12B N2B C11B N1B 1.1(4) . . . . ?
C20B N2B C11B N1B 163.0(3) . . . . ?
C12B N2B C11B Pd1B 166.3(3) . . . . ?
C20B N2B C11B Pd1B -31.8(5) . . . . ?
C17B N1B C11B N2B -0.9(4) . . . . ?
C10B N1B C11B N2B -168.7(3) . . . . ?
C17B N1B C11B Pd1B -166.5(3) . . . . ?
C10B N1B C11B Pd1B 25.6(5) . . . . ?
C11B N2B C12B C17B -0.9(4) . . . . ?
C20B N2B C12B C17B -164.6(3) . . . . ?
C11B N2B C12B C13B 178.6(4) . . . . ?
C20B N2B C12B C13B 14.9(7) . . . . ?
C17B C12B C13B C14B -2.1(7) . . . . ?
N2B C12B C13B C14B 178.4(4) . . . . ?
C12B C13B C14B C15B 0.6(7) . . . . ?
C13B C14B C15B C16B 0.4(8) . . . . ?
C14B C15B C16B C17B 0.3(7) . . . . ?
C13B C12B C17B C16B 2.8(6) . . . . ?
N2B C12B C17B C16B -177.6(4) . . . . ?
C13B C12B C17B N1B -179.3(4) . . . . ?
N2B C12B C17B N1B 0.3(4) . . . . ?
C15B C16B C17B C12B -1.8(6) . . . . ?
C15B C16B C17B N1B -179.1(4) . . . . ?
C11B N1B C17B C12B 0.3(4) . . . . ?
C10B N1B C17B C12B 169.8(3) . . . . ?
C11B N1B C17B C16B 177.9(4) . . . . ?
C10B N1B C17B C16B -12.6(6) . . . . ?
C11B N2B C20B C51B 25.5(5) . . . . ?
C12B N2B C20B C51B -173.9(3) . . . . ?
C11B N2B C20B C71B 138.8(4) . . . . ?
C12B N2B C20B C71B -60.7(4) . . . . ?
C11B N2B C20B C61B -96.9(4) . . . . ?
C12B N2B C20B C61B 63.7(4) . . . . ?
N1B C10B C21B C26B 113.1(4) . . . . ?
C41B C10B C21B C26B -128.1(4) . . . . ?
C31B C10B C21B C26B -3.3(5) . . . . ?
N1B C10B C21B C22B -79.2(4) . . . . ?
C41B C10B C21B C22B 39.6(5) . . . . ?
C31B C10B C21B C22B 164.4(4) . . . . ?
C26B C21B C22B C23B 2.6(6) . . . . ?
C10B C21B C22B C23B -165.6(4) . . . . ?
C21B C22B C23B C24B -1.3(7) . . . . ?
C22B C23B C24B C25B -1.3(8) . . . . ?
C23B C24B C25B C26B 2.6(8) . . . . ?
C22B C21B C26B C25B -1.3(6) . . . . ?
C10B C21B C26B C25B 166.5(4) . . . . ?
C24B C25B C26B C21B -1.3(8) . . . . ?
N1B C10B C31B C36B 128.7(4) . . . . ?
C41B C10B C31B C36B 11.4(6) . . . . ?
C21B C10B C31B C36B -107.2(4) . . . . ?
N1B C10B C31B C32B -49.3(5) . . . . ?
C41B C10B C31B C32B -166.6(4) . . . . ?
C21B C10B C31B C32B 74.8(5) . . . . ?
C36B C31B C32B C33B 1.5(7) . . . . ?
C10B C31B C32B C33B 179.6(5) . . . . ?
C31B C32B C33B C34B -2.3(8) . . . . ?
C32B C33B C34B C35B 1.9(9) . . . . ?
C33B C34B C35B C36B -0.7(8) . . . . ?
C32B C31B C36B C35B -0.2(6) . . . . ?
C10B C31B C36B C35B -178.2(4) . . . . ?
C34B C35B C36B C31B -0.1(7) . . . . ?
N1B C10B C41B C46B 11.2(5) . . . . ?
C31B C10B C41B C46B 125.7(4) . . . . ?
C21B C10B C41B C46B -112.9(4) . . . . ?
N1B C10B C41B C42B -176.8(3) . . . . ?
C31B C10B C41B C42B -62.3(5) . . . . ?
C21B C10B C41B C42B 59.1(4) . . . . ?
C46B C41B C42B C43B -3.4(6) . . . . ?
C10B C41B C42B C43B -175.8(4) . . . . ?
C41B C42B C43B C44B 0.0(7) . . . . ?
C42B C43B C44B C45B 2.5(7) . . . . ?
C43B C44B C45B C46B -1.6(7) . . . . ?
C42B C41B C46B C45B 4.3(6) . . . . ?
C10B C41B C46B C45B 176.3(4) . . . . ?
C44B C45B C46B C41B -1.9(6) . . . . ?
N2B C20B C51B C52B 61.2(5) . . . . ?
C71B C20B C51B C52B -56.6(5) . . . . ?
C61B C20B C51B C52B 177.9(4) . . . . ?
N2B C20B C51B C56B -131.5(4) . . . . ?
C71B C20B C51B C56B 110.7(4) . . . . ?
C61B C20B C51B C56B -14.8(6) . . . . ?
C56B C51B C52B C53B -0.8(7) . . . . ?
C20B C51B C52B C53B 167.0(4) . . . . ?
C51B C52B C53B C54B 2.2(8) . . . . ?
C52B C53B C54B C55B -2.6(8) . . . . ?
C53B C54B C55B C56B 1.8(9) . . . . ?
C52B C51B C56B C55B 0.0(7) . . . . ?
C20B C51B C56B C55B -167.6(5) . . . . ?
C54B C55B C56B C51B -0.4(8) . . . . ?
N2B C20B C61B C62B 60.3(5) . . . . ?
C51B C20B C61B C62B -63.1(5) . . . . ?
C71B C20B C61B C62B 179.9(4) . . . . ?
N2B C20B C61B C66B -111.0(5) . . . . ?
C51B C20B C61B C66B 125.5(5) . . . . ?
C71B C20B C61B C66B 8.5(6) . . . . ?
C66B C61B C62B C63B 0.8(7) . . . . ?
C20B C61B C62B C63B -171.2(4) . . . . ?
C61B C62B C63B C64B -0.6(8) . . . . ?
C62B C63B C64B C65B 0.0(9) . . . . ?
C63B C64B C65B C66B 0.3(10) . . . . ?
C62B C61B C66B C65B -0.5(7) . . . . ?
C20B C61B C66B C65B 170.9(5) . . . . ?
C64B C65B C66B C61B 0.0(9) . . . . ?
N2B C20B C71B C76B -21.5(5) . . . . ?
C51B C20B C71B C76B 99.8(4) . . . . ?
C61B C20B C71B C76B -137.2(4) . . . . ?
N2B C20B C71B C72B 168.3(4) . . . . ?
C51B C20B C71B C72B -70.4(5) . . . . ?
C61B C20B C71B C72B 52.6(6) . . . . ?
C76B C71B C72B C73B 1.7(8) . . . . ?
C20B C71B C72B C73B 172.2(5) . . . . ?
C71B C72B C73B C74B -1.4(10) . . . . ?
C72B C73B C74B C75B 1.4(11) . . . . ?
C73B C74B C75B C76B -1.8(10) . . . . ?
C72B C71B C76B C75B -2.0(7) . . . . ?
C20B C71B C76B C75B -172.4(5) . . . . ?
C74B C75B C76B C71B 2.1(9) . . . . ?
C11C N1C C10C C21C 5.9(5) . . . . ?
C17C N1C C10C C21C 177.6(3) . . . . ?
C11C N1C C10C C31C 123.4(4) . . . . ?
C17C N1C C10C C31C -64.8(4) . . . . ?
C11C N1C C10C C41C -115.5(4) . . . . ?
C17C N1C C10C C41C 56.3(4) . . . . ?
C17C N1C C11C N2C -1.4(4) . . . . ?
C10C N1C C11C N2C 170.9(3) . . . . ?
C17C N1C C11C Pd1C 166.7(3) . . . . ?
C10C N1C C11C Pd1C -20.9(5) . . . . ?
C12C N2C C11C N1C 1.1(4) . . . . ?
C20C N2C C11C N1C -162.9(3) . . . . ?
C12C N2C C11C Pd1C -166.8(3) . . . . ?
C20C N2C C11C Pd1C 29.2(5) . . . . ?
C11C N2C C12C C17C -0.4(4) . . . . ?
C20C N2C C12C C17C 165.2(3) . . . . ?
C11C N2C C12C C13C 179.9(4) . . . . ?
C20C N2C C12C C13C -14.5(6) . . . . ?
C17C C12C C13C C14C 1.8(6) . . . . ?
N2C C12C C13C C14C -178.6(4) . . . . ?
C12C C13C C14C C15C -1.6(6) . . . . ?
C13C C14C C15C C16C 0.8(7) . . . . ?
C14C C15C C16C C17C -0.2(6) . . . . ?
C13C C12C C17C N1C 179.3(4) . . . . ?
N2C C12C C17C N1C -0.4(4) . . . . ?
C13C C12C C17C C16C -1.2(6) . . . . ?
N2C C12C C17C C16C 179.1(3) . . . . ?
C11C N1C C17C C12C 1.2(4) . . . . ?
C10C N1C C17C C12C -172.1(3) . . . . ?
C11C N1C C17C C16C -178.3(4) . . . . ?
C10C N1C C17C C16C 8.5(6) . . . . ?
C15C C16C C17C C12C 0.3(6) . . . . ?
C15C C16C C17C N1C 179.7(4) . . . . ?
C11C N2C C20C C51C -19.7(5) . . . . ?
C12C N2C C20C C51C 177.5(3) . . . . ?
C11C N2C C20C C71C 102.4(4) . . . . ?
C12C N2C C20C C71C -60.3(4) . . . . ?
C11C N2C C20C C61C -133.2(4) . . . . ?
C12C N2C C20C C61C 64.0(4) . . . . ?
N1C C10C C21C C22C -113.0(4) . . . . ?
C31C C10C C21C C22C 128.0(4) . . . . ?
C41C C10C C21C C22C 4.0(5) . . . . ?
N1C C10C C21C C26C 78.4(5) . . . . ?
C31C C10C C21C C26C -40.6(5) . . . . ?
C41C C10C C21C C26C -164.6(4) . . . . ?
C26C C21C C22C C23C 0.4(7) . . . . ?
C10C C21C C22C C23C -168.3(4) . . . . ?
C21C C22C C23C C24C 1.5(9) . . . . ?
C22C C23C C24C C25C -1.9(10) . . . . ?
C23C C24C C25C C26C 0.3(10) . . . . ?
C24C C25C C26C C21C 1.7(9) . . . . ?
C22C C21C C26C C25C -2.0(7) . . . . ?
C10C C21C C26C C25C 167.1(5) . . . . ?
N1C C10C C31C C36C -13.4(5) . . . . ?
C21C C10C C31C C36C 111.3(4) . . . . ?
C41C C10C C31C C36C -126.9(4) . . . . ?
N1C C10C C31C C32C 175.8(3) . . . . ?
C21C C10C C31C C32C -59.4(4) . . . . ?
C41C C10C C31C C32C 62.3(5) . . . . ?
C36C C31C C32C C33C 2.5(6) . . . . ?
C10C C31C C32C C33C 173.8(4) . . . . ?
C31C C32C C33C C34C -0.5(7) . . . . ?
C32C C33C C34C C35C -0.8(7) . . . . ?
C33C C34C C35C C36C 0.0(7) . . . . ?
C34C C35C C36C C31C 2.0(6) . . . . ?
C32C C31C C36C C35C -3.2(6) . . . . ?
C10C C31C C36C C35C -174.1(4) . . . . ?
N1C C10C C41C C42C -130.9(4) . . . . ?
C21C C10C C41C C42C 104.0(5) . . . . ?
C31C C10C C41C C42C -14.6(6) . . . . ?
N1C C10C C41C C46C 51.6(4) . . . . ?
C21C C10C C41C C46C -73.5(5) . . . . ?
C31C C10C C41C C46C 167.9(4) . . . . ?
C46C C41C C42C C43C -1.5(7) . . . . ?
C10C C41C C42C C43C -179.0(4) . . . . ?
C41C C42C C43C C44C 3.1(8) . . . . ?
C42C C43C C44C C45C -2.8(9) . . . . ?
C43C C44C C45C C46C 1.0(9) . . . . ?
C44C C45C C46C C41C 0.6(8) . . . . ?
C42C C41C C46C C45C -0.3(7) . . . . ?
C10C C41C C46C C45C 177.4(4) . . . . ?
N2C C20C C51C C52C 127.2(4) . . . . ?
C71C C20C C51C C52C 9.6(5) . . . . ?
C61C C20C C51C C52C -114.8(4) . . . . ?
N2C C20C C51C C56C -65.7(5) . . . . ?
C71C C20C C51C C56C 176.7(4) . . . . ?
C61C C20C C51C C56C 52.3(5) . . . . ?
C56C C51C C52C C53C -0.5(7) . . . . ?
C20C C51C C52C C53C 166.6(4) . . . . ?
C51C C52C C53C C54C -2.0(8) . . . . ?
C52C C53C C54C C55C 4.3(10) . . . . ?
C53C C54C C55C C56C -4.0(10) . . . . ?
C52C C51C C56C C55C 0.7(7) . . . . ?
C20C C51C C56C C55C -166.7(4) . . . . ?
C54C C55C C56C C51C 1.5(9) . . . . ?
N2C C20C C61C C62C 19.9(5) . . . . ?
C51C C20C C61C C62C -102.4(4) . . . . ?
C71C C20C C61C C62C 136.3(4) . . . . ?
N2C C20C C61C C66C -169.3(4) . . . . ?
C51C C20C C61C C66C 68.4(5) . . . . ?
C71C C20C C61C C66C -52.9(5) . . . . ?
C66C C61C C62C C63C 2.0(7) . . . . ?
C20C C61C C62C C63C 172.8(4) . . . . ?
C61C C62C C63C C64C -0.3(7) . . . . ?
C62C C63C C64C C65C -0.8(8) . . . . ?
C63C C64C C65C C66C 0.3(8) . . . . ?
C64C C65C C66C C61C 1.4(8) . . . . ?
C62C C61C C66C C65C -2.6(7) . . . . ?
C20C C61C C66C C65C -173.5(4) . . . . ?
N2C C20C C71C C72C 121.7(4) . . . . ?
C51C C20C C71C C72C -113.6(5) . . . . ?
C61C C20C C71C C72C 2.0(6) . . . . ?
N2C C20C C71C C76C -55.8(4) . . . . ?
C51C C20C C71C C76C 68.9(5) . . . . ?
C61C C20C C71C C76C -175.5(4) . . . . ?
C76C C71C C72C C73C 1.6(7) . . . . ?
C20C C71C C72C C73C -175.9(4) . . . . ?
C71C C72C C73C C74C -2.2(8) . . . . ?
C72C C73C C74C C75C 2.7(9) . . . . ?
C73C C74C C75C C76C -2.6(10) . . . . ?
C74C C75C C76C C71C 1.9(9) . . . . ?
C72C C71C C76C C75C -1.4(7) . . . . ?
C20C C71C C76C C75C 176.2(5) . . . . ?
C2B C3B C1_7 C6_7 168.8(8) . . . . ?
Pd1B C3B C1_7 C6_7 82.9(9) . . . . ?
C2B C3B C1_7 C2_7 -18.3(17) . . . . ?
Pd1B C3B C1_7 C2_7 -104.2(16) . . . . ?
C6_7 C1_7 C2_7 C3_7 -12(3) . . . . ?
C3B C1_7 C2_7 C3_7 175.2(14) . . . . ?
C1_7 C2_7 C3_7 C4_7 1(3) . . . . ?
C2_7 C3_7 C4_7 C5_7 11(3) . . . . ?
C3_7 C4_7 C5_7 C6_7 -11(2) . . . . ?
C2_7 C1_7 C6_7 C5_7 12(2) . . . . ?
C3B C1_7 C6_7 C5_7 -174.7(9) . . . . ?
C4_7 C5_7 C6_7 C1_7 0(2) . . . . ?
C2B C3B C1_107 C6_107 141.7(12) . . . . ?
Pd1B C3B C1_107 C6_107 55.8(13) . . . . ?
C2B C3B C1_107 C2_107 -17.0(17) . . . . ?
Pd1B C3B C1_107 C2_107 -102.9(16) . . . . ?
C6_107 C1_107 C2_107 C3_107 15(3) . . . . ?
C3B C1_107 C2_107 C3_107 178(2) . . . . ?
C1_107 C2_107 C3_107 C4_107 -10(4) . . . . ?
C2_107 C3_107 C4_107 C5_107 0(3) . . . . ?
C3_107 C4_107 C5_107 C6_107 4(2) . . . . ?
C4_107 C5_107 C6_107 C1_107 2(2) . . . . ?
C3B C1_107 C6_107 C5_107 -170.4(12) . . . . ?
C2_107 C1_107 C6_107 C5_107 -11(2) . . . . ?
Pd1C C1_8 C2_8 C3_8 -54.7(12) . . . . ?
C1_8 C2_8 C3_8 C4_8 168.1(12) . . . . ?
Pd1C C2_8 C3_8 C4_8 115.2(15) . . . . ?
C1_8 C2_8 C3_8 Pd1C 52.9(10) . . . . ?
C2_8 C3_8 C4_8 C5_8 8(2) . . . . ?
Pd1C C3_8 C4_8 C5_8 95.0(11) . . . . ?
C2_8 C3_8 C4_8 C9_8 -171.6(12) . . . . ?
Pd1C C3_8 C4_8 C9_8 -84.4(13) . . . . ?
C9_8 C4_8 C5_8 C6_8 0.0(2) . . . . ?
C3_8 C4_8 C5_8 C6_8 -179.4(14) . . . . ?
C4_8 C5_8 C6_8 C7_8 -0.2(2) . . . . ?
C5_8 C6_8 C7_8 C8_8 0.5(5) . . . . ?
C6_8 C7_8 C8_8 C9_8 -0.7(6) . . . . ?
C7_8 C8_8 C9_8 C4_8 0.6(6) . . . . ?
C5_8 C4_8 C9_8 C8_8 -0.3(5) . . . . ?
C3_8 C4_8 C9_8 C8_8 179.2(13) . . . . ?
Pd1C C1_108 C2_108 C3_108 58.7(12) . . . . ?
C1_108 C2_108 C3_108 C4_108 -167.5(12) . . . . ?
Pd1C C2_108 C3_108 C4_108 -111.8(15) . . . . ?
C1_108 C2_108 C3_108 Pd1C -55.7(11) . . . . ?
C2_108 C3_108 C4_108 C5_108 -13(2) . . . . ?
Pd1C C3_108 C4_108 C5_108 -96.1(12) . . . . ?
C2_108 C3_108 C4_108 C9_108 165.3(13) . . . . ?
Pd1C C3_108 C4_108 C9_108 82.3(14) . . . . ?
C9_108 C4_108 C5_108 C6_108 -0.08(18) . . . . ?
C3_108 C4_108 C5_108 C6_108 178.4(14) . . . . ?
C4_108 C5_108 C6_108 C7_108 0.2(2) . . . . ?
C5_108 C6_108 C7_108 C8_108 -0.6(5) . . . . ?
C6_108 C7_108 C8_108 C9_108 0.8(6) . . . . ?
C7_108 C8_108 C9_108 C4_108 -0.7(6) . . . . ?
C5_108 C4_108 C9_108 C8_108 0.4(5) . . . . ?
C3_108 C4_108 C9_108 C8_108 -178.1(13) . . . . ?
Pd1A C1_9 C2_9 C3_9 -59.6(6) . . . . ?
C1_9 C2_9 C3_9 C4_9 169.1(7) . . . . ?
Pd1A C2_9 C3_9 C4_9 111.7(5) . . . . ?
C1_9 C2_9 C3_9 Pd1A 57.4(6) . . . . ?
C2_9 C3_9 C4_9 C5_9 -153.2(5) . . . . ?
Pd1A C3_9 C4_9 C5_9 -71.1(5) . . . . ?
C2_9 C3_9 C4_9 C9_9 22.4(8) . . . . ?
Pd1A C3_9 C4_9 C9_9 104.6(5) . . . . ?
C9_9 C4_9 C5_9 C6_9 -0.12(19) . . . . ?
C3_9 C4_9 C5_9 C6_9 175.8(5) . . . . ?
C4_9 C5_9 C6_9 C7_9 -0.3(2) . . . . ?
C5_9 C6_9 C7_9 C8_9 0.7(4) . . . . ?
C6_9 C7_9 C8_9 C9_9 -0.8(6) . . . . ?
C7_9 C8_9 C9_9 C4_9 0.4(6) . . . . ?
C5_9 C4_9 C9_9 C8_9 0.1(4) . . . . ?
C3_9 C4_9 C9_9 C8_9 -175.8(5) . . . . ?
Pd1A C1_109 C2_109 C3_109 62(2) . . . . ?
C1_109 C2_109 C3_109 C4_109 -156(3) . . . . ?
Pd1A C2_109 C3_109 C4_109 -102(2) . . . . ?
C1_109 C2_109 C3_109 Pd1A -54(2) . . . . ?
C2_109 C3_109 C4_109 C5_109 -153.2(17) . . . . ?
Pd1A C3_109 C4_109 C5_109 129.8(11) . . . . ?
C2_109 C3_109 C4_109 C9_109 36(3) . . . . ?
Pd1A C3_109 C4_109 C9_109 -40.5(17) . . . . ?
C9_109 C4_109 C5_109 C6_109 0.0(2) . . . . ?
C3_109 C4_109 C5_109 C6_109 -171.0(16) . . . . ?
C4_109 C5_109 C6_109 C7_109 0.1(2) . . . . ?
C5_109 C6_109 C7_109 C8_109 -0.2(5) . . . . ?
C6_109 C7_109 C8_109 C9_109 0.2(6) . . . . ?
C7_109 C8_109 C9_109 C4_109 -0.1(6) . . . . ?
C5_109 C4_109 C9_109 C8_109 0.0(5) . . . . ?
C3_109 C4_109 C9_109 C8_109 170.5(17) . . . . ?
